data_4085081
loop_
_publ_author_name
'Kano, Naokazu'
'Tsukada, Satoru'
'Shibata, Yusuke'
'Kawashima, Takayuki'
'Sato, Hiroyasu'
'Guo, Jing-Dong'
'Nagase, Shigeru'

_publ_section_title
;
 Interconversion among Dianionic, Anionic, and Neutral Compounds Bearing a
 Bond between Two Pentacoordinated Germanium Atoms
;
_journal_issue 1
_journal_name_full Organometallics
_journal_page_first 56
_journal_paper_doi 10.1021/om500814g
_journal_volume 34
_journal_year 2015
_chemical_formula_moiety 'C50 H41 F24 Ge2 N O4'
_chemical_formula_sum 'C50 H41 F24 Ge2 N O4'
_chemical_formula_weight 1321.02
_space_group_IT_number 14
_symmetry_cell_setting monoclinic
_symmetry_Int_Tables_number 14
_symmetry_space_group_name_Hall '-P 2yn'
_symmetry_space_group_name_H-M 'P 1 21/n 1'
_atom_sites_solution_hydrogens geom
_atom_sites_solution_primary direct
_atom_sites_solution_secondary difmap
_cell_angle_alpha 90.0000
_cell_angle_beta 107.969(2)
_cell_angle_gamma 90.0000
_cell_formula_units_Z 4
_cell_length_a 16.9831(8)
_cell_length_b 15.8709(7)
_cell_length_c 20.2743(10)
_cell_measurement_reflns_used 14668
_cell_measurement_temperature 120(2)
_cell_measurement_theta_max 27.50
_cell_measurement_theta_min 3.00
_cell_volume 5198.1(4)
_computing_cell_refinement 'CrystalClear-SM Expert 2.0 r4'
_computing_data_collection 'CrystalClear-SM Expert 2.0 r4 (Rigaku, 2009)'
_computing_data_reduction 'CrystalClear-SM Expert 2.0 r4'
_computing_molecular_graphics 'CrystalStructure 4.1'
_computing_publication_material 'CrystalStructure 4.1 (Rigaku, 2014)'
_computing_structure_refinement 'SHELXL2013 (Sheldrick, 2008)'
_computing_structure_solution 'Il Milione (Burla, et al., 2007)'
_diffrn_ambient_temperature 120(2)
_diffrn_detector_area_resol_mean 7.111
_diffrn_measured_fraction_theta_full 0.998
_diffrn_measured_fraction_theta_max 0.998
_diffrn_measurement_device_type 'Rigaku Saturn724'
_diffrn_measurement_method \w
_diffrn_radiation_type 'Mo K\a'
_diffrn_radiation_wavelength 0.71070
_diffrn_reflns_av_R_equivalents 0.0360
_diffrn_reflns_Laue_measured_fraction_full 0.998
_diffrn_reflns_Laue_measured_fraction_max 0.998
_diffrn_reflns_limit_h_max 20
_diffrn_reflns_limit_h_min -20
_diffrn_reflns_limit_k_max 19
_diffrn_reflns_limit_k_min -19
_diffrn_reflns_limit_l_max 24
_diffrn_reflns_limit_l_min -24
_diffrn_reflns_number 52902
_diffrn_reflns_point_group_measured_fraction_full 0.998
_diffrn_reflns_point_group_measured_fraction_max 0.998
_diffrn_reflns_theta_full 25.241
_diffrn_reflns_theta_max 25.499
_diffrn_reflns_theta_min 3.027
_diffrn_standards_number 0
_exptl_absorpt_coefficient_mu 1.288
_exptl_absorpt_correction_T_max 0.773
_exptl_absorpt_correction_T_min 0.683
_exptl_absorpt_correction_type multi-scan
_exptl_absorpt_process_details 'REQAB (Rigaku, 1998)'
_exptl_crystal_colour colorless
_exptl_crystal_density_diffrn 1.688
_exptl_crystal_density_method 'not measured'
_exptl_crystal_description prism
_exptl_crystal_F_000 2640.00
_exptl_crystal_size_max 0.200
_exptl_crystal_size_mid 0.200
_exptl_crystal_size_min 0.200
_refine_diff_density_max 0.65
_refine_diff_density_min -0.69
_refine_ls_extinction_method none
_refine_ls_goodness_of_fit_ref 1.316
_refine_ls_hydrogen_treatment mixed
_refine_ls_number_parameters 786
_refine_ls_number_reflns 9663
_refine_ls_number_restraints 187
_refine_ls_R_factor_all 0.0606
_refine_ls_R_factor_gt 0.0568
_refine_ls_shift/su_max 0.005
_refine_ls_structure_factor_coef Fsqd
_refine_ls_weighting_details 'w = 1/[\s^2^(Fo^2^)+(0.0010P)^2^+15.3730P] where P=(Fo^2^+2Fc^2^)/3'
_refine_ls_weighting_scheme calc
_refine_ls_wR_factor_gt 0.1050
_refine_ls_wR_factor_ref 0.1064
_reflns_number_gt 9022
_reflns_number_total 9663
_reflns_threshold_expression F^2^>2.0\s(F^2^)
_cod_data_source_file om500814g_si_002.cif
_cod_data_source_block SUGA3
_cod_depositor_comments 'Adding full bibliography for 4085079--4085081.cif.'
_cod_database_code 4085081

loop_
_symmetry_equiv_pos_site_id
_symmetry_equiv_pos_as_xyz
1 +X,+Y,+Z
2 1/2-X,1/2+Y,1/2-Z
3 -X,-Y,-Z
4 1/2+X,1/2-Y,1/2+Z

loop_
_atom_site_label
_atom_site_type_symbol
_atom_site_fract_x
_atom_site_fract_y
_atom_site_fract_z
_atom_site_U_iso_or_equiv
_atom_site_adp_type
_atom_site_occupancy
_atom_site_site_symmetry_multiplicity
_atom_site_calc_flag
_atom_site_refinement_flags
Ge1 Ge 0.0225(2) 0.2286(2) 0.18814(17) 0.0140(3) Uani 0.554(9) 4 d .
Ge1b Ge 0.0206(8) 0.2169(7) 0.1857(6) 0.0130(5) Uani 0.161(3) 4 d .
Ge1a Ge 0.02439(18) 0.2559(3) 0.19166(15) 0.0124(4) Uani 0.286(6) 4 d .
Ge2 Ge -0.0272(3) 0.2154(2) 0.2903(2) 0.0139(4) Uani 0.446(9) 4 d .
Ge2b Ge -0.0279(4) 0.2028(4) 0.2871(3) 0.0129(4) Uani 0.282(4) 4 d .
Ge2a Ge -0.02399(16) 0.2441(3) 0.29343(13) 0.0121(4) Uani 0.271(4) 4 d .
F1 F 0.08443(15) 0.43411(16) 0.08847(13) 0.0355(6) Uani 1 4 d .
F2 F -0.00971(16) 0.52985(15) 0.07138(13) 0.0347(6) Uani 1 4 d .
F3 F 0.08183(16) 0.51697(16) 0.17146(13) 0.0375(6) Uani 1 4 d .
F4 F -0.14476(15) 0.49623(15) 0.10947(12) 0.0325(6) Uani 1 4 d .
F5 F -0.05614(15) 0.51578(15) 0.21027(13) 0.0356(6) Uani 1 4 d .
F6 F -0.13034(14) 0.40308(14) 0.18902(11) 0.0260(5) Uani 1 4 d .
F7 F 0.06879(18) 0.07034(17) 0.05471(13) 0.0451(7) Uani 1 4 d .
F8 F 0.15180(18) -0.02592(17) 0.11156(16) 0.0495(7) Uani 1 4 d .
F9 F 0.02238(16) -0.03322(16) 0.10003(13) 0.0387(6) Uani 1 4 d .
F10 F 0.19962(14) -0.01917(16) 0.25151(14) 0.0378(6) Uani 1 4 d .
F11 F 0.07160(14) -0.04608(14) 0.23912(12) 0.0310(5) Uani 1 4 d .
F12 F 0.13028(15) 0.06208(15) 0.29812(11) 0.0313(5) Uani 1 4 d .
F13 F -0.05204(16) 0.38724(18) 0.42752(16) 0.0469(7) Uani 1 4 d .
F14 F 0.06209(17) 0.45112(17) 0.47893(14) 0.0441(7) Uani 1 4 d .
F15 F -0.01602(19) 0.49594(17) 0.38047(16) 0.0548(8) Uani 1 4 d .
F16 F 0.17133(16) 0.35570(16) 0.33815(13) 0.0381(6) Uani 1 4 d .
F17 F 0.18678(15) 0.43682(17) 0.42618(12) 0.0384(6) Uani 1 4 d .
F18 F 0.11113(17) 0.47667(16) 0.32531(14) 0.0468(7) Uani 1 4 d .
F19 F -0.09183(15) -0.05626(14) 0.31924(13) 0.0341(6) Uani 1 4 d .
F20 F -0.21674(14) -0.01755(15) 0.30721(12) 0.0321(6) Uani 1 4 d .
F21 F -0.11457(17) 0.04797(16) 0.37878(12) 0.0390(6) Uani 1 4 d .
F22 F -0.11266(14) -0.02986(14) 0.18159(12) 0.0306(5) Uani 1 4 d .
F23 F -0.16334(15) 0.09011(15) 0.13911(12) 0.0312(5) Uani 1 4 d .
F24 F -0.23935(13) 0.00007(15) 0.17059(12) 0.0287(5) Uani 1 4 d .
O1 O 0.02813(16) 0.36609(16) 0.19672(13) 0.0221(6) Uani 1 4 d .
O2 O 0.02210(15) 0.10853(16) 0.17160(14) 0.0209(6) Uani 1 4 d .
O3 O -0.00294(17) 0.35138(17) 0.31406(14) 0.0267(6) Uani 1 4 d .
O4 O -0.05113(16) 0.09486(16) 0.27535(14) 0.0240(6) Uani 1 4 d .
N1 N -0.3652(2) 0.2614(2) 0.45446(18) 0.0321(8) Uani 1 4 d .
C1 C -0.0517(2) 0.2615(2) 0.09696(18) 0.0161(7) Uani 1 4 d .
C2 C -0.0633(2) 0.3468(2) 0.08093(19) 0.0195(8) Uani 1 4 d .
C3 C -0.1123(2) 0.3724(3) 0.0145(2) 0.0231(8) Uani 1 4 d .
C4 C -0.1503(2) 0.3135(3) -0.03567(19) 0.0241(8) Uani 1 4 d .
C5 C -0.1381(2) 0.2287(3) -0.01893(19) 0.0241(8) Uani 1 4 d .
C6 C -0.0894(2) 0.2028(3) 0.04638(18) 0.0195(8) Uani 1 4 d .
C7 C -0.2051(3) 0.3406(3) -0.1064(2) 0.0357(10) Uani 1 4 d .
C8 C -0.0219(2) 0.4087(2) 0.13980(19) 0.0184(8) Uani 1 4 d .
C9 C 0.0335(3) 0.4727(3) 0.1178(2) 0.0260(9) Uani 1 4 d .
C10 C -0.0883(2) 0.4564(2) 0.1622(2) 0.0231(8) Uani 1 4 d .
C11 C 0.1387(2) 0.2243(2) 0.19480(18) 0.0159(7) Uani 1 4 d .
C12 C 0.1637(2) 0.1437(2) 0.18371(19) 0.0196(8) Uani 1 4 d .
C13 C 0.2429(2) 0.1285(3) 0.1807(2) 0.0281(9) Uani 1 4 d .
C14 C 0.2987(3) 0.1949(3) 0.1878(3) 0.0333(10) Uani 1 4 d .
C15 C 0.2738(2) 0.2754(3) 0.1997(2) 0.0265(9) Uani 1 4 d .
C16 C 0.1951(2) 0.2904(2) 0.20313(18) 0.0188(8) Uani 1 4 d .
C17 C 0.3850(3) 0.1805(3) 0.1830(4) 0.0607(18) Uani 1 4 d .
C18 C 0.0980(2) 0.0741(2) 0.17700(19) 0.0190(8) Uani 1 4 d .
C19 C 0.0862(3) 0.0204(3) 0.1112(2) 0.0290(9) Uani 1 4 d .
C20 C 0.1253(2) 0.0168(2) 0.2413(2) 0.0237(8) Uani 1 4 d .
C21 C 0.0495(2) 0.2097(2) 0.38311(17) 0.0149(7) Uani 1 4 d .
C22 C 0.0817(2) 0.2839(2) 0.41845(19) 0.0188(7) Uani 1 4 d .
C23 C 0.1358(2) 0.2810(3) 0.48575(19) 0.0218(8) Uani 1 4 d .
C24 C 0.1585(2) 0.2048(3) 0.51961(19) 0.0237(8) Uani 1 4 d .
C25 C 0.1257(2) 0.1317(3) 0.4850(2) 0.0242(8) Uani 1 4 d .
C26 C 0.0722(2) 0.1335(2) 0.41763(19) 0.0205(8) Uani 1 4 d .
C27 C 0.2186(3) 0.2033(3) 0.5921(2) 0.0347(10) Uani 1 4 d .
C28 C 0.0556(2) 0.3665(2) 0.3788(2) 0.0236(8) Uani 1 4 d .
C29 C 0.0128(3) 0.4264(3) 0.4169(2) 0.0335(10) Uani 1 4 d .
C30 C 0.1315(3) 0.4096(3) 0.3673(2) 0.0302(10) Uani 1 4 d .
C31 C -0.1440(2) 0.2284(2) 0.27844(17) 0.0161(7) Uani 1 4 d .
C32 C -0.1869(2) 0.1523(2) 0.26151(19) 0.0189(8) Uani 1 4 d .
C33 C -0.2728(2) 0.1490(3) 0.2470(2) 0.0238(8) Uani 1 4 d .
C34 C -0.3166(2) 0.2222(3) 0.2498(2) 0.0230(8) Uani 1 4 d .
C35 C -0.2732(2) 0.2968(2) 0.27050(19) 0.0203(8) Uani 1 4 d .
C36 C -0.1881(2) 0.3002(2) 0.28418(18) 0.0166(7) Uani 1 4 d .
C37 C -0.4102(2) 0.2200(3) 0.2279(2) 0.0351(10) Uani 1 4 d .
C38 C -0.1345(2) 0.0742(2) 0.2601(2) 0.0206(8) Uani 1 4 d .
C39 C -0.1400(3) 0.0113(3) 0.3164(2) 0.0260(9) Uani 1 4 d .
C40 C -0.1625(2) 0.0329(3) 0.1876(2) 0.0237(8) Uani 1 4 d .
C41 C -0.2336(3) 0.1742(3) 0.4756(2) 0.0327(10) Uani 1 4 d .
C42 C -0.1670(3) 0.2128(3) 0.4627(2) 0.0394(11) Uani 1 4 d .
C43 C -0.0867(3) 0.1963(4) 0.5027(3) 0.0508(14) Uani 1 4 d .
C44 C -0.0723(4) 0.1397(4) 0.5563(3) 0.0600(16) Uani 1 4 d .
C45 C -0.1383(4) 0.0993(4) 0.5693(3) 0.0609(17) Uani 1 4 d .
C46 C -0.2185(4) 0.1160(3) 0.5289(3) 0.0460(12) Uani 1 4 d .
C47 C -0.3200(3) 0.1915(3) 0.4295(2) 0.0393(11) Uani 1 4 d .
C48 C -0.3184(4) 0.3422(3) 0.4627(3) 0.0480(13) Uani 1 4 d .
C49 C -0.4477(4) 0.2735(4) 0.4014(3) 0.0636(17) Uani 1 4 d .
C50 C -0.3783(3) 0.2386(3) 0.5213(3) 0.0424(12) Uani 1 4 d .
H1 H 0.00708 0.37396 0.28 0.0320 Uiso 0.282(4) 4 calc R
H1a H -0.04199 0.0814 0.23827 0.0288 Uiso 0.271(4) 4 calc R
H2 H 0.023(15) 0.3817(15) 0.235(5) 0.0265 Uiso 0.161(3) 4 d .
H3 H -0.11917 0.42953 0.00409 0.0277 Uiso 1 4 calc R
H2a H 0.001(8) 0.0822(11) 0.198(5) 0.0251 Uiso 0.286(6) 4 d .
H5 H -0.16297 0.18839 -0.05211 0.0289 Uiso 1 4 calc R
H6 H -0.08207 0.14557 0.05628 0.0234 Uiso 1 4 calc R
H7a H -0.19824 0.39987 -0.11225 0.0428 Uiso 1 4 calc R
H7b H -0.26185 0.32907 -0.11029 0.0428 Uiso 1 4 calc R
H7c H -0.19003 0.31 -0.14153 0.0428 Uiso 1 4 calc R
H13 H 0.25886 0.07399 0.17391 0.0337 Uiso 1 4 calc R
H15 H 0.31089 0.32003 0.20555 0.0318 Uiso 1 4 calc R
H16 H 0.17958 0.34474 0.211 0.0226 Uiso 1 4 calc R
H17a H 0.4132 0.23345 0.18642 0.0728 Uiso 1 4 calc R
H17b H 0.3812 0.15448 0.13933 0.0728 Uiso 1 4 calc R
H17c H 0.41516 0.14426 0.2201 0.0728 Uiso 1 4 calc R
H23 H 0.157 0.33089 0.50834 0.0262 Uiso 1 4 calc R
H25 H 0.13975 0.08011 0.50728 0.0291 Uiso 1 4 calc R
H26 H 0.05128 0.08329 0.39538 0.0246 Uiso 1 4 calc R
H27a H 0.27388 0.19677 0.58981 0.0416 Uiso 1 4 calc R
H27b H 0.20552 0.15705 0.61736 0.0416 Uiso 1 4 calc R
H27c H 0.21461 0.25522 0.61517 0.0416 Uiso 1 4 calc R
H33 H -0.30058 0.09795 0.23563 0.0285 Uiso 1 4 calc R
H35 H -0.30173 0.34525 0.27525 0.0244 Uiso 1 4 calc R
H36 H -0.16031 0.351 0.2973 0.0199 Uiso 1 4 calc R
H37a H -0.42787 0.17755 0.25393 0.0422 Uiso 1 4 calc R
H37b H -0.43135 0.20724 0.17933 0.0422 Uiso 1 4 calc R
H37c H -0.43068 0.27395 0.23652 0.0422 Uiso 1 4 calc R
H42 H -0.17648 0.25077 0.42616 0.0473 Uiso 1 4 calc R
H43 H -0.04272 0.22336 0.49337 0.0610 Uiso 1 4 calc R
H44 H -0.01847 0.12843 0.58374 0.0721 Uiso 1 4 calc R
H45 H -0.1285 0.06079 0.60549 0.0731 Uiso 1 4 calc R
H46 H -0.26241 0.08798 0.53749 0.0552 Uiso 1 4 calc R
H47a H -0.35209 0.1401 0.42499 0.0472 Uiso 1 4 calc R
H47b H -0.31755 0.20623 0.38374 0.0472 Uiso 1 4 calc R
H48a H -0.26626 0.33604 0.49841 0.0576 Uiso 1 4 calc R
H48b H -0.34988 0.38613 0.47522 0.0576 Uiso 1 4 calc R
H48c H -0.30882 0.35632 0.41976 0.0576 Uiso 1 4 calc R
H49a H -0.44014 0.2933 0.35899 0.0763 Uiso 1 4 calc R
H49b H -0.479 0.31419 0.41789 0.0763 Uiso 1 4 calc R
H49c H -0.47692 0.22087 0.39313 0.0763 Uiso 1 4 calc R
H50a H -0.40903 0.28242 0.53491 0.0509 Uiso 1 4 calc R
H50b H -0.32566 0.23187 0.55626 0.0509 Uiso 1 4 calc R
H50c H -0.40865 0.18667 0.51601 0.0509 Uiso 1 4 calc R

loop_
_atom_site_aniso_label
_atom_site_aniso_U_11
_atom_site_aniso_U_22
_atom_site_aniso_U_33
_atom_site_aniso_U_12
_atom_site_aniso_U_13
_atom_site_aniso_U_23
Ge1 0.0138(4) 0.0136(9) 0.0149(4) -0.0000(7) 0.0048(3) -0.0007(7)
Ge1b 0.0132(6) 0.0116(9) 0.0142(6) -0.0003(7) 0.0044(5) -0.0009(7)
Ge1a 0.0132(5) 0.0101(8) 0.0141(5) -0.0006(6) 0.0045(4) -0.0013(6)
Ge2 0.0144(4) 0.0129(8) 0.0143(5) -0.0003(7) 0.0046(4) -0.0009(7)
Ge2b 0.0140(5) 0.0104(8) 0.0144(6) -0.0002(7) 0.0043(5) -0.0016(6)
Ge2a 0.0136(5) 0.0094(8) 0.0134(5) -0.0002(6) 0.0042(4) -0.0014(6)
F1 0.0317(13) 0.0359(15) 0.0471(15) -0.0054(11) 0.0240(12) -0.0085(12)
F2 0.0450(15) 0.0224(13) 0.0416(14) 0.0000(11) 0.0208(12) 0.0097(11)
F3 0.0425(15) 0.0309(14) 0.0416(15) -0.0160(12) 0.0165(12) -0.0102(12)
F4 0.0370(14) 0.0269(14) 0.0361(13) 0.0189(11) 0.0151(11) 0.0144(11)
F5 0.0404(14) 0.0233(13) 0.0457(15) 0.0051(11) 0.0170(12) -0.0119(11)
F6 0.0297(12) 0.0245(13) 0.0276(12) 0.0042(10) 0.0146(10) 0.0062(10)
F7 0.070(2) 0.0377(16) 0.0271(13) -0.0188(14) 0.0150(13) -0.0030(12)
F8 0.0537(18) 0.0348(16) 0.0674(19) 0.0016(14) 0.0295(15) -0.0231(14)
F9 0.0486(16) 0.0266(14) 0.0405(15) -0.0215(12) 0.0129(12) -0.0125(12)
F10 0.0247(13) 0.0268(14) 0.0621(17) 0.0121(11) 0.0138(12) 0.0159(12)
F11 0.0301(13) 0.0196(12) 0.0428(14) -0.0043(10) 0.0104(11) 0.0088(11)
F12 0.0374(14) 0.0294(14) 0.0239(12) -0.0026(11) 0.0046(10) 0.0004(10)
F13 0.0335(15) 0.0393(17) 0.0692(19) 0.0027(13) 0.0178(14) -0.0170(14)
F14 0.0463(16) 0.0384(16) 0.0424(15) 0.0065(13) 0.0059(13) -0.0212(13)
F15 0.066(2) 0.0207(15) 0.068(2) 0.0145(14) 0.0052(16) -0.0060(14)
F16 0.0473(16) 0.0346(15) 0.0384(14) -0.0096(12) 0.0220(12) -0.0012(12)
F17 0.0356(14) 0.0397(16) 0.0327(14) -0.0205(12) 0.0001(11) -0.0064(12)
F18 0.0557(17) 0.0257(14) 0.0465(16) -0.0198(13) -0.0029(13) 0.0121(12)
F19 0.0342(14) 0.0161(12) 0.0460(15) 0.0064(10) 0.0035(11) 0.0045(11)
F20 0.0312(13) 0.0255(13) 0.0394(14) -0.0062(11) 0.0106(11) 0.0075(11)
F21 0.0541(17) 0.0302(14) 0.0256(13) -0.0003(12) 0.0017(12) -0.0020(11)
F22 0.0287(13) 0.0200(13) 0.0425(14) -0.0025(10) 0.0103(11) -0.0126(11)
F23 0.0383(14) 0.0277(14) 0.0304(13) -0.0041(11) 0.0147(11) 0.0030(11)
F24 0.0211(12) 0.0314(14) 0.0313(12) -0.0101(10) 0.0045(10) -0.0072(11)
O1 0.0226(14) 0.0176(14) 0.0219(14) 0.0070(11) 0.0006(11) -0.0056(11)
O2 0.0156(13) 0.0131(13) 0.0329(15) -0.0004(10) 0.0059(11) 0.0063(11)
O3 0.0295(16) 0.0171(14) 0.0262(15) -0.0033(12) -0.0020(12) 0.0022(12)
O4 0.0163(13) 0.0153(14) 0.0369(16) -0.0003(11) 0.0029(12) -0.0077(12)
N1 0.044(2) 0.024(2) 0.033(2) 0.0060(17) 0.0194(17) -0.0006(16)
C1 0.0154(17) 0.0154(18) 0.0188(17) 0.0010(14) 0.0069(14) 0.0038(14)
C2 0.0162(18) 0.021(2) 0.0223(19) -0.0003(15) 0.0080(15) -0.0026(15)
C3 0.024(2) 0.021(2) 0.0254(19) 0.0013(16) 0.0084(16) 0.0078(16)
C4 0.0193(19) 0.033(2) 0.0194(19) 0.0002(17) 0.0042(15) 0.0074(17)
C5 0.023(2) 0.028(2) 0.0207(19) -0.0032(17) 0.0045(15) -0.0022(17)
C6 0.0191(19) 0.018(2) 0.0210(19) 0.0003(15) 0.0060(15) 0.0011(15)
C7 0.035(2) 0.041(3) 0.025(2) 0.003(2) 0.0015(18) 0.007(2)
C8 0.0221(19) 0.0103(18) 0.0234(19) 0.0046(15) 0.0081(15) 0.0029(15)
C9 0.031(2) 0.019(2) 0.030(2) -0.0003(17) 0.0127(18) -0.0057(17)
C10 0.029(2) 0.015(2) 0.025(2) 0.0061(16) 0.0075(16) 0.0031(16)
C11 0.0147(17) 0.0148(18) 0.0184(17) -0.0004(14) 0.0056(14) -0.0001(14)
C12 0.0204(19) 0.0145(19) 0.0247(19) -0.0027(15) 0.0081(16) -0.0013(15)
C13 0.024(2) 0.014(2) 0.049(3) 0.0033(16) 0.0170(19) 0.0000(18)
C14 0.019(2) 0.025(2) 0.059(3) 0.0005(17) 0.017(2) 0.001(2)
C15 0.0189(19) 0.016(2) 0.045(2) -0.0045(16) 0.0090(18) 0.0009(18)
C16 0.0203(18) 0.0130(19) 0.0233(19) -0.0020(15) 0.0069(15) -0.0009(15)
C17 0.030(3) 0.029(3) 0.133(6) 0.005(2) 0.039(3) 0.008(3)
C18 0.0176(18) 0.0142(19) 0.0250(19) -0.0013(15) 0.0061(15) 0.0005(15)
C19 0.037(2) 0.016(2) 0.036(2) -0.0107(18) 0.0134(19) -0.0050(18)
C20 0.0196(19) 0.016(2) 0.035(2) 0.0012(16) 0.0069(17) 0.0035(17)
C21 0.0137(17) 0.0165(18) 0.0154(17) 0.0009(14) 0.0055(14) -0.0020(14)
C22 0.0177(18) 0.0174(19) 0.0213(18) -0.0017(15) 0.0063(15) -0.0013(15)
C23 0.0202(19) 0.023(2) 0.0218(19) -0.0033(16) 0.0064(15) -0.0069(16)
C24 0.021(2) 0.033(2) 0.0163(18) -0.0015(17) 0.0053(15) 0.0001(16)
C25 0.024(2) 0.026(2) 0.0225(19) 0.0041(17) 0.0069(16) 0.0062(16)
C26 0.0212(19) 0.0160(19) 0.0245(19) 0.0003(15) 0.0075(16) 0.0009(15)
C27 0.032(2) 0.048(3) 0.021(2) -0.001(2) 0.0025(17) 0.0006(19)
C28 0.026(2) 0.0158(19) 0.024(2) -0.0043(16) 0.0003(16) -0.0036(16)
C29 0.033(2) 0.019(2) 0.043(3) 0.0018(18) 0.003(2) -0.0056(19)
C30 0.035(2) 0.025(2) 0.025(2) -0.0093(19) 0.0013(18) 0.0008(18)
C31 0.0156(17) 0.0194(19) 0.0145(17) 0.0008(14) 0.0062(14) 0.0021(15)
C32 0.0191(18) 0.0163(19) 0.0199(18) -0.0022(15) 0.0037(15) 0.0019(15)
C33 0.0180(19) 0.023(2) 0.029(2) -0.0014(16) 0.0053(16) 0.0022(17)
C34 0.0179(19) 0.025(2) 0.028(2) -0.0011(16) 0.0094(16) 0.0048(17)
C35 0.0238(19) 0.0179(19) 0.0213(19) 0.0081(15) 0.0099(16) 0.0048(15)
C36 0.0206(18) 0.0131(18) 0.0169(17) 0.0003(14) 0.0069(14) 0.0031(14)
C37 0.018(2) 0.040(3) 0.047(3) 0.0038(19) 0.0101(19) 0.008(2)
C38 0.0157(18) 0.0172(19) 0.027(2) -0.0003(15) 0.0033(15) 0.0007(16)
C39 0.029(2) 0.016(2) 0.030(2) 0.0001(17) 0.0036(17) -0.0036(17)
C40 0.023(2) 0.019(2) 0.029(2) -0.0033(16) 0.0077(17) -0.0024(17)
C41 0.045(3) 0.030(2) 0.027(2) 0.011(2) 0.0177(19) -0.0025(18)
C42 0.050(3) 0.041(3) 0.032(2) 0.013(2) 0.019(2) 0.009(2)
C43 0.046(3) 0.063(4) 0.049(3) 0.015(3) 0.024(2) -0.000(3)
C44 0.059(3) 0.080(5) 0.037(3) 0.037(3) 0.010(3) 0.001(3)
C45 0.096(4) 0.054(4) 0.039(3) 0.046(3) 0.031(3) 0.021(3)
C46 0.069(3) 0.028(3) 0.052(3) 0.018(2) 0.034(3) 0.009(2)
C47 0.048(3) 0.036(3) 0.036(3) 0.007(2) 0.016(2) -0.011(2)
C48 0.068(4) 0.023(3) 0.067(4) 0.004(2) 0.041(3) 0.009(2)
C49 0.055(4) 0.073(4) 0.054(3) 0.030(3) 0.005(3) -0.010(3)
C50 0.066(3) 0.027(3) 0.051(3) 0.009(2) 0.043(3) 0.008(2)

loop_
_atom_type_symbol
_atom_type_description
_atom_type_scat_dispersion_real
_atom_type_scat_dispersion_imag
_atom_type_scat_source
C C 0.0033 0.0016
;
International Tables for Crystallography
(Vol. C, Tables 4.2.6.8 and 6.1.1.4)
;
H H 0.0000 0.0000
;
International Tables for Crystallography
(Vol. C, Table 6.1.1.4)
;
F F 0.0171 0.0103
;
International Tables for Crystallography
(Vol. C, Tables 4.2.6.8 and 6.1.1.4)
;
Ge Ge 0.1547 1.8001
;
International Tables for Crystallography
(Vol. C, Tables 4.2.6.8 and 6.1.1.4)
;
N N 0.0061 0.0033
;
International Tables for Crystallography
(Vol. C, Tables 4.2.6.8 and 6.1.1.4)
;
O O 0.0106 0.0060
;
International Tables for Crystallography
(Vol. C, Tables 4.2.6.8 and 6.1.1.4)
;

loop_
_geom_angle_atom_site_label_1
_geom_angle_atom_site_label_2
_geom_angle_atom_site_label_3
_geom_angle
_geom_angle_publ_flag
O1 Ge1 O2 173.5(2) yes
O1 Ge1 C1 78.98(17) yes
O1 Ge1 C11 90.64(19) yes
O2 Ge1 C1 97.59(19) yes
O2 Ge1 C11 85.8(2) yes
C1 Ge1 C11 114.8(2) yes
O2 Ge1b C1 103.9(6) yes
O2 Ge1b C11 90.4(6) yes
C1 Ge1b C11 113.3(7) yes
O1 Ge1a C1 90.8(2) yes
O1 Ge1a C11 103.5(2) yes
C1 Ge1a C11 112.7(2) yes
O3 Ge2 O4 175.8(3) yes
O3 Ge2 C21 79.05(18) yes
O3 Ge2 C31 92.1(2) yes
O4 Ge2 C21 98.6(2) yes
O4 Ge2 C31 86.0(2) yes
C21 Ge2 C31 118.9(3) yes
O4 Ge2b C21 103.8(3) yes
O4 Ge2b C31 90.7(3) yes
C21 Ge2b C31 114.7(4) yes
O3 Ge2a C21 91.43(18) yes
O3 Ge2a C31 106.3(2) yes
C21 Ge2a C31 116.3(2) yes
Ge1 O1 C8 114.9(2) yes
Ge1a O1 C8 116.0(2) yes
Ge1 O2 C18 115.1(2) yes
Ge1b O2 C18 116.1(5) yes
Ge2 O3 C28 113.6(2) yes
Ge2a O3 C28 114.9(2) yes
Ge2 O4 C38 114.3(3) yes
Ge2b O4 C38 115.5(3) yes
C47 N1 C48 110.9(4) yes
C47 N1 C49 108.2(4) yes
C47 N1 C50 111.1(4) yes
C48 N1 C49 108.6(4) yes
C48 N1 C50 109.4(4) yes
C49 N1 C50 108.6(4) yes
Ge1 C1 C2 118.9(3) yes
Ge1 C1 C6 122.3(3) yes
Ge1b C1 C2 124.5(4) yes
Ge1b C1 C6 116.7(4) yes
Ge1a C1 C2 106.0(3) yes
Ge1a C1 C6 135.2(3) yes
C2 C1 C6 118.7(3) yes
C1 C2 C3 120.2(3) yes
C1 C2 C8 116.3(3) yes
C3 C2 C8 123.5(3) yes
C2 C3 C4 120.8(4) yes
C3 C4 C5 118.3(3) yes
C3 C4 C7 121.1(4) yes
C5 C4 C7 120.6(3) yes
C4 C5 C6 121.3(3) yes
C1 C6 C5 120.6(4) yes
O1 C8 C2 110.6(3) yes
O1 C8 C9 106.9(3) yes
O1 C8 C10 108.2(3) yes
C2 C8 C9 111.7(3) yes
C2 C8 C10 110.0(3) yes
C9 C8 C10 109.3(3) yes
F1 C9 F2 106.5(4) yes
F1 C9 F3 106.4(3) yes
F1 C9 C8 111.3(3) yes
F2 C9 F3 106.1(3) yes
F2 C9 C8 113.3(3) yes
F3 C9 C8 112.7(3) yes
F4 C10 F5 106.0(3) yes
F4 C10 F6 106.4(3) yes
F4 C10 C8 113.7(3) yes
F5 C10 F6 107.4(3) yes
F5 C10 C8 112.8(3) yes
F6 C10 C8 110.1(3) yes
Ge1 C11 C12 112.2(3) yes
Ge1 C11 C16 129.0(3) yes
Ge1b C11 C12 106.6(4) yes
Ge1b C11 C16 134.5(4) yes
Ge1a C11 C12 124.9(3) yes
Ge1a C11 C16 116.2(3) yes
C12 C11 C16 118.6(4) yes
C11 C12 C13 121.1(3) yes
C11 C12 C18 115.1(3) yes
C13 C12 C18 123.8(3) yes
C12 C13 C14 120.2(4) yes
C13 C14 C15 118.6(4) yes
C13 C14 C17 121.2(4) yes
C15 C14 C17 120.2(4) yes
C14 C15 C16 121.2(4) yes
C11 C16 C15 120.3(4) yes
O2 C18 C12 110.9(3) yes
O2 C18 C19 106.4(3) yes
O2 C18 C20 109.5(3) yes
C12 C18 C19 111.6(4) yes
C12 C18 C20 109.1(3) yes
C19 C18 C20 109.3(3) yes
F7 C19 F8 107.1(4) yes
F7 C19 F9 106.0(3) yes
F7 C19 C18 110.2(3) yes
F8 C19 F9 106.4(3) yes
F8 C19 C18 114.5(3) yes
F9 C19 C18 112.2(4) yes
F10 C20 F11 106.6(3) yes
F10 C20 F12 106.8(3) yes
F10 C20 C18 114.0(4) yes
F11 C20 F12 106.8(4) yes
F11 C20 C18 112.8(3) yes
F12 C20 C18 109.5(3) yes
Ge2 C21 C22 119.9(3) yes
Ge2 C21 C26 122.0(3) yes
Ge2b C21 C22 125.7(3) yes
Ge2b C21 C26 116.2(3) yes
Ge2a C21 C22 106.2(3) yes
Ge2a C21 C26 135.6(3) yes
C22 C21 C26 118.1(3) yes
C21 C22 C23 120.6(3) yes
C21 C22 C28 116.6(3) yes
C23 C22 C28 122.7(3) yes
C22 C23 C24 120.9(4) yes
C23 C24 C25 118.3(3) yes
C23 C24 C27 119.8(4) yes
C25 C24 C27 121.8(4) yes
C24 C25 C26 121.4(4) yes
C21 C26 C25 120.6(3) yes
O3 C28 C22 110.6(3) yes
O3 C28 C29 105.5(3) yes
O3 C28 C30 108.7(3) yes
C22 C28 C29 111.7(4) yes
C22 C28 C30 109.9(3) yes
C29 C28 C30 110.3(3) yes
F13 C29 F14 106.9(4) yes
F13 C29 F15 107.0(4) yes
F13 C29 C28 109.4(3) yes
F14 C29 F15 107.1(3) yes
F14 C29 C28 113.5(3) yes
F15 C29 C28 112.5(4) yes
F16 C30 F17 106.7(3) yes
F16 C30 F18 107.1(4) yes
F16 C30 C28 110.1(3) yes
F17 C30 F18 106.4(3) yes
F17 C30 C28 113.4(4) yes
F18 C30 C28 112.7(3) yes
Ge2 C31 C32 112.0(3) yes
Ge2 C31 C36 129.5(3) yes
Ge2b C31 C32 106.0(3) yes
Ge2b C31 C36 135.6(3) yes
Ge2a C31 C32 125.5(3) yes
Ge2a C31 C36 116.1(3) yes
C32 C31 C36 118.4(3) yes
C31 C32 C33 121.1(4) yes
C31 C32 C38 116.2(3) yes
C33 C32 C38 122.7(3) yes
C32 C33 C34 119.8(4) yes
C33 C34 C35 119.0(4) yes
C33 C34 C37 119.7(4) yes
C35 C34 C37 121.3(4) yes
C34 C35 C36 121.2(4) yes
C31 C36 C35 120.5(3) yes
O4 C38 C32 111.3(3) yes
O4 C38 C39 106.2(3) yes
O4 C38 C40 107.8(3) yes
C32 C38 C39 110.0(4) yes
C32 C38 C40 110.6(3) yes
C39 C38 C40 111.0(3) yes
F19 C39 F20 106.8(3) yes
F19 C39 F21 107.0(3) yes
F19 C39 C38 112.0(4) yes
F20 C39 F21 107.3(4) yes
F20 C39 C38 113.4(3) yes
F21 C39 C38 110.0(3) yes
F22 C40 F23 107.6(4) yes
F22 C40 F24 106.2(3) yes
F22 C40 C38 112.7(3) yes
F23 C40 F24 106.6(3) yes
F23 C40 C38 110.0(3) yes
F24 C40 C38 113.4(4) yes
C42 C41 C46 118.5(4) yes
C42 C41 C47 120.1(4) yes
C46 C41 C47 121.2(5) yes
C41 C42 C43 121.6(5) yes
C42 C43 C44 119.4(6) yes
C43 C44 C45 119.8(5) yes
C44 C45 C46 120.4(5) yes
C41 C46 C45 120.2(6) yes
N1 C47 C41 115.0(4) yes
C8 O1 H2 114(10) no
C18 O2 H2a 109(7) no
C28 O3 H1 115.543 no
C38 O4 H1a 101.393 no
C2 C3 H3 119.604 no
C4 C3 H3 119.616 no
C4 C5 H5 119.329 no
C6 C5 H5 119.332 no
C1 C6 H6 119.701 no
C5 C6 H6 119.697 no
C4 C7 H7a 109.474 no
C4 C7 H7b 109.472 no
C4 C7 H7c 109.470 no
H7a C7 H7b 109.477 no
H7a C7 H7c 109.462 no
H7b C7 H7c 109.472 no
C12 C13 H13 119.912 no
C14 C13 H13 119.934 no
C14 C15 H15 119.407 no
C16 C15 H15 119.410 no
C11 C16 H16 119.854 no
C15 C16 H16 119.858 no
C14 C17 H17a 109.474 no
C14 C17 H17b 109.477 no
C14 C17 H17c 109.465 no
H17a C17 H17b 109.480 no
H17a C17 H17c 109.460 no
H17b C17 H17c 109.470 no
C22 C23 H23 119.537 no
C24 C23 H23 119.534 no
C24 C25 H25 119.284 no
C26 C25 H25 119.269 no
C21 C26 H26 119.716 no
C25 C26 H26 119.716 no
C24 C27 H27a 109.466 no
C24 C27 H27b 109.475 no
C24 C27 H27c 109.469 no
H27a C27 H27b 109.463 no
H27a C27 H27c 109.473 no
H27b C27 H27c 109.482 no
C32 C33 H33 120.125 no
C34 C33 H33 120.120 no
C34 C35 H35 119.421 no
C36 C35 H35 119.421 no
C31 C36 H36 119.766 no
C35 C36 H36 119.772 no
C34 C37 H37a 109.477 no
C34 C37 H37b 109.470 no
C34 C37 H37c 109.474 no
H37a C37 H37b 109.478 no
H37a C37 H37c 109.469 no
H37b C37 H37c 109.460 no
C41 C42 H42 119.180 no
C43 C42 H42 119.173 no
C42 C43 H43 120.296 no
C44 C43 H43 120.297 no
C43 C44 H44 120.090 no
C45 C44 H44 120.099 no
C44 C45 H45 119.791 no
C46 C45 H45 119.805 no
C41 C46 H46 119.912 no
C45 C46 H46 119.917 no
N1 C47 H47a 108.513 no
N1 C47 H47b 108.521 no
C41 C47 H47a 108.512 no
C41 C47 H47b 108.528 no
H47a C47 H47b 107.514 no
N1 C48 H48a 109.468 no
N1 C48 H48b 109.467 no
N1 C48 H48c 109.464 no
H48a C48 H48b 109.484 no
H48a C48 H48c 109.465 no
H48b C48 H48c 109.480 no
N1 C49 H49a 109.469 no
N1 C49 H49b 109.466 no
N1 C49 H49c 109.470 no
H49a C49 H49b 109.471 no
H49a C49 H49c 109.480 no
H49b C49 H49c 109.471 no
N1 C50 H50a 109.482 no
N1 C50 H50b 109.473 no
N1 C50 H50c 109.477 no
H50a C50 H50b 109.468 no
H50a C50 H50c 109.465 no
H50b C50 H50c 109.462 no

loop_
_geom_bond_atom_site_label_1
_geom_bond_atom_site_label_2
_geom_bond_distance
_geom_bond_publ_flag
Ge1 O1 2.189(4) yes
Ge1 O2 1.934(4) yes
Ge1 C1 1.960(4) yes
Ge1 C11 1.936(5) yes
Ge1b O2 1.745(11) yes
Ge1b C1 1.970(11) yes
Ge1b C11 1.960(13) yes
Ge1a O1 1.752(5) yes
Ge1a C1 1.958(4) yes
Ge1a C11 1.986(5) yes
Ge2 O3 2.222(5) yes
Ge2 O4 1.959(4) yes
Ge2 C21 1.933(5) yes
Ge2 C31 1.933(6) yes
Ge2b O4 1.758(7) yes
Ge2b C21 1.988(6) yes
Ge2b C31 1.968(8) yes
Ge2a O3 1.763(5) yes
Ge2a C21 1.940(4) yes
Ge2a C31 1.981(5) yes
F1 C9 1.339(5) yes
F2 C9 1.351(4) yes
F3 C9 1.341(4) yes
F4 C10 1.352(4) yes
F5 C10 1.345(4) yes
F6 C10 1.327(5) yes
F7 C19 1.348(5) yes
F8 C19 1.333(5) yes
F9 C19 1.341(5) yes
F10 C20 1.341(5) yes
F11 C20 1.344(5) yes
F12 C20 1.339(5) yes
F13 C29 1.339(6) yes
F14 C29 1.337(5) yes
F15 C29 1.334(5) yes
F16 C30 1.337(6) yes
F17 C30 1.342(4) yes
F18 C30 1.340(5) yes
F19 C39 1.339(5) yes
F20 C39 1.339(5) yes
F21 C39 1.337(5) yes
F22 C40 1.337(5) yes
F23 C40 1.336(5) yes
F24 C40 1.347(4) yes
O1 C8 1.381(4) yes
O2 C18 1.373(5) yes
O3 C28 1.401(4) yes
O4 C38 1.392(5) yes
N1 C47 1.521(7) yes
N1 C48 1.491(6) yes
N1 C49 1.492(6) yes
N1 C50 1.484(7) yes
C1 C2 1.392(5) yes
C1 C6 1.387(5) yes
C2 C3 1.408(5) yes
C2 C8 1.538(5) yes
C3 C4 1.385(5) yes
C4 C5 1.388(6) yes
C4 C7 1.511(5) yes
C5 C6 1.389(5) yes
C8 C9 1.540(6) yes
C8 C10 1.538(6) yes
C11 C12 1.388(5) yes
C11 C16 1.396(5) yes
C12 C13 1.387(6) yes
C12 C18 1.545(5) yes
C13 C14 1.395(6) yes
C14 C15 1.390(6) yes
C14 C17 1.515(7) yes
C15 C16 1.381(6) yes
C18 C19 1.544(6) yes
C18 C20 1.539(5) yes
C21 C22 1.400(5) yes
C21 C26 1.391(5) yes
C22 C23 1.391(5) yes
C22 C28 1.530(5) yes
C23 C24 1.385(6) yes
C24 C25 1.382(6) yes
C24 C27 1.509(5) yes
C25 C26 1.387(5) yes
C28 C29 1.541(7) yes
C28 C30 1.538(6) yes
C31 C32 1.398(5) yes
C31 C36 1.388(5) yes
C32 C33 1.398(5) yes
C32 C38 1.532(5) yes
C33 C34 1.390(6) yes
C34 C35 1.388(5) yes
C34 C37 1.513(5) yes
C35 C36 1.387(5) yes
C38 C39 1.541(6) yes
C38 C40 1.545(5) yes
C41 C42 1.380(7) yes
C41 C46 1.384(7) yes
C41 C47 1.501(6) yes
C42 C43 1.379(7) yes
C43 C44 1.373(8) yes
C44 C45 1.384(10) yes
C45 C46 1.381(8) yes
O1 H2 0.84(14) no
O2 H2a 0.84(11) no
O3 H1 0.841 no
O4 H1a 0.841 no
C3 H3 0.930 no
C5 H5 0.930 no
C6 H6 0.930 no
C7 H7a 0.960 no
C7 H7b 0.960 no
C7 H7c 0.960 no
C13 H13 0.930 no
C15 H15 0.930 no
C16 H16 0.930 no
C17 H17a 0.960 no
C17 H17b 0.960 no
C17 H17c 0.960 no
C23 H23 0.930 no
C25 H25 0.930 no
C26 H26 0.930 no
C27 H27a 0.960 no
C27 H27b 0.960 no
C27 H27c 0.960 no
C33 H33 0.930 no
C35 H35 0.930 no
C36 H36 0.930 no
C37 H37a 0.960 no
C37 H37b 0.960 no
C37 H37c 0.960 no
C42 H42 0.930 no
C43 H43 0.930 no
C44 H44 0.930 no
C45 H45 0.930 no
C46 H46 0.930 no
C47 H47a 0.970 no
C47 H47b 0.970 no
C48 H48a 0.960 no
C48 H48b 0.960 no
C48 H48c 0.960 no
C49 H49a 0.960 no
C49 H49b 0.960 no
C49 H49c 0.960 no
C50 H50a 0.960 no
C50 H50b 0.960 no
C50 H50c 0.960 no

loop_
_geom_contact_atom_site_label_1
_geom_contact_atom_site_label_2
_geom_contact_distance
_geom_contact_publ_flag
_geom_contact_site_symmetry_2
Ge1 F12 3.576(4) no .
Ge1b F12 3.476(11) no .
Ge1b O1 2.378(11) no .
Ge1b C8 3.200(11) no .
Ge1a F6 3.504(5) no .
Ge1a O2 2.372(5) no .
Ge1a C18 3.194(6) no .
Ge2b O3 2.428(7) no .
Ge2b C28 3.254(7) no .
Ge2a O4 2.419(5) no .
Ge2a C38 3.235(5) no .
F1 O1 2.862(4) no .
F1 C2 2.828(5) no .
F1 C3 3.358(4) no .
F1 C16 3.383(4) no .
F2 F4 2.690(4) no .
F2 F5 3.158(4) no .
F2 O1 3.552(4) no .
F2 C2 3.068(5) no .
F2 C3 3.061(5) no .
F2 C10 2.837(5) no .
F3 F5 2.692(4) no .
F3 O1 2.668(4) no .
F3 C10 2.996(5) no .
F4 O1 3.579(3) no .
F4 C2 2.893(5) no .
F4 C3 2.921(5) no .
F4 C9 3.003(5) no .
F5 O1 2.830(4) no .
F5 C9 2.839(6) no .
F6 O1 2.712(4) no .
F6 C1 3.444(5) no .
F6 C2 2.905(5) no .
F7 O2 2.788(4) no .
F7 C6 3.374(5) no .
F7 C12 2.862(4) no .
F7 C13 3.385(4) no .
F8 F10 2.702(4) no .
F8 F11 3.289(5) no .
F8 O2 3.541(4) no .
F8 C12 3.040(5) no .
F8 C13 3.005(5) no .
F8 C20 2.882(6) no .
F9 F10 3.583(3) no .
F9 F11 2.690(3) no .
F9 O2 2.678(4) no .
F9 C20 2.966(4) no .
F10 O2 3.579(3) no .
F10 C12 2.902(4) no .
F10 C13 2.958(5) no .
F10 C19 2.970(5) no .
F11 O2 2.809(3) no .
F11 C19 2.881(5) no .
F12 O2 2.755(3) no .
F12 C11 3.349(4) no .
F12 C12 2.862(5) no .
F13 O3 2.738(5) no .
F13 C21 3.562(5) no .
F13 C22 2.853(5) no .
F13 C23 3.477(5) no .
F13 C36 3.398(4) no .
F14 F17 2.660(4) no .
F14 F18 3.487(4) no .
F14 O3 3.553(4) no .
F14 C22 2.985(5) no .
F14 C23 2.961(5) no .
F14 C30 2.930(6) no .
F15 F17 3.411(4) no .
F15 F18 2.738(5) no .
F15 O3 2.704(4) no .
F15 C30 2.938(6) no .
F16 O3 2.848(4) no .
F16 C21 3.412(5) no .
F16 C22 2.792(5) no .
F16 C23 3.441(5) no .
F17 O3 3.587(3) no .
F17 C22 2.988(5) no .
F17 C23 2.995(5) no .
F17 C29 2.906(5) no .
F18 O3 2.736(4) no .
F18 C29 2.963(6) no .
F19 F22 2.735(4) no .
F19 F24 3.391(3) no .
F19 O4 2.721(4) no .
F19 C40 2.930(4) no .
F20 F22 3.525(4) no .
F20 F24 2.691(3) no .
F20 O4 3.554(4) no .
F20 C32 2.945(5) no .
F20 C33 2.943(5) no .
F20 C40 2.957(5) no .
F21 O4 2.740(4) no .
F21 C26 3.313(5) no .
F21 C31 3.459(4) no .
F21 C32 2.847(4) no .
F21 C33 3.535(4) no .
F22 O4 2.720(3) no .
F22 C39 2.982(5) no .
F23 O4 2.832(3) no .
F23 C31 3.512(4) no .
F23 C32 2.812(5) no .
F23 C33 3.410(5) no .
F24 O4 3.578(3) no .
F24 C32 3.003(4) no .
F24 C33 2.976(5) no .
F24 C39 2.922(4) no .
O1 C16 3.045(5) no .
O2 C6 3.050(4) no .
O3 C36 3.120(5) no .
O4 C26 3.059(4) no .
N1 C42 3.407(7) no .
N1 C46 3.390(6) no .
C1 C4 2.818(5) no .
C1 C10 3.494(5) no .
C2 C5 2.764(5) no .
C3 C6 2.768(6) no .
C3 C9 3.139(5) no .
C3 C10 3.187(6) no .
C11 C14 2.805(6) no .
C11 C20 3.452(5) no .
C12 C15 2.758(5) no .
C13 C16 2.774(6) no .
C13 C19 3.115(6) no .
C13 C20 3.187(6) no .
C21 C24 2.816(4) no .
C21 C29 3.599(6) no .
C21 C30 3.519(6) no .
C22 C25 2.756(5) no .
C23 C26 2.763(5) no .
C23 C29 3.136(6) no .
C23 C30 3.135(6) no .
C31 C34 2.809(5) no .
C31 C39 3.528(5) no .
C31 C40 3.573(5) no .
C32 C35 2.757(6) no .
C33 C36 2.780(5) no .
C33 C39 3.144(5) no .
C33 C40 3.122(6) no .
C41 C44 2.778(7) no .
C41 C48 3.002(7) no .
C41 C50 3.057(8) no .
C42 C45 2.738(7) no .
C42 C48 3.290(8) no .
C43 C46 2.766(9) no .
C46 C50 3.304(8) no .
Ge1 O3 3.344(5) no .
Ge1 O4 3.249(5) no .
Ge1b F23 3.588(12) no .
Ge1b O3 3.482(13) no .
Ge1b O4 3.146(13) no .
Ge1a O3 3.063(5) no .
Ge1a O4 3.521(5) no .
Ge2 F12 3.583(5) no .
Ge2 O1 3.362(5) no .
Ge2 O2 3.257(5) no .
Ge2b F12 3.447(7) no .
Ge2b O1 3.471(7) no .
Ge2b O2 3.109(8) no .
Ge2a F6 3.428(4) no .
Ge2a O1 3.074(4) no .
Ge2a O2 3.541(4) no .
F1 F2 3.147(3) no 3_565
F1 C50 3.209(6) no 4_554
F2 F1 3.147(3) no 3_565
F2 F2 3.158(4) no 3_565
F2 C3 3.457(5) no 3_565
F3 F18 3.071(4) no .
F3 C7 3.597(6) no 3_565
F4 F20 3.299(4) no 2_455
F4 C46 3.585(5) no 2_455
F4 C47 3.209(5) no 2_455
F5 F15 3.320(4) no .
F5 F18 3.132(3) no .
F5 O3 3.298(4) no .
F5 C37 3.585(6) no 2_455
F6 Ge2a 3.428(4) no .
F6 F20 2.909(3) no 2_455
F6 O3 2.898(3) no .
F6 C27 3.192(5) no 4_454
F6 C31 3.359(4) no .
F6 C36 2.918(5) no .
F7 F7 3.488(4) no 3_555
F7 F9 3.097(3) no 3_555
F7 C48 3.360(7) no 4_554
F7 C50 3.292(6) no 4_554
F8 F16 3.421(4) no 2_545
F8 F17 3.122(4) no 2_545
F9 F7 3.097(3) no 3_555
F9 F22 3.215(4) no .
F9 C49 3.316(7) no 2_445
F10 C15 3.396(5) no 2_545
F10 C16 3.488(4) no 2_545
F11 F22 2.995(3) no .
F11 O4 3.291(4) no .
F12 Ge2 3.583(5) no .
F12 Ge2b 3.447(7) no .
F12 O4 3.016(4) no .
F12 C7 3.258(5) no 4_555
F12 C21 3.434(5) no .
F12 C26 3.099(5) no .
F13 F14 3.226(4) no 3_566
F13 C42 3.584(6) no .
F13 C43 3.522(7) no .
F14 F13 3.226(4) no 3_566
F14 F14 2.949(4) no 3_566
F14 F15 3.289(5) no 3_566
F14 C29 3.394(6) no 3_566
F15 F5 3.320(4) no .
F15 F14 3.289(5) no 3_566
F16 F8 3.421(4) no 2_555
F16 O1 3.140(3) no .
F16 C11 3.480(4) no .
F16 C16 3.068(5) no .
F17 F8 3.122(4) no 2_555
F18 F3 3.071(4) no .
F18 F5 3.132(3) no .
F18 O1 3.098(3) no .
F18 C13 3.486(5) no 2_555
F18 C17 3.240(6) no 2_555
F19 C35 3.381(4) no 2_445
F19 C44 3.399(6) no 3_556
F20 F4 3.299(4) no 2_445
F20 F6 2.909(3) no 2_445
F20 C10 3.576(5) no 2_445
F20 C27 3.592(5) no 3_556
F20 C35 3.321(5) no 2_445
F20 C36 3.544(4) no 2_445
F21 C42 3.386(6) no .
F21 C43 3.368(6) no .
F22 F9 3.215(4) no .
F22 F11 2.995(3) no .
F22 O2 3.223(4) no .
F22 C48 3.456(6) no 2_445
F23 Ge1b 3.588(12) no .
F23 O2 3.026(4) no .
F23 C1 3.567(5) no .
F23 C6 3.125(5) no .
F24 C35 3.424(4) no 2_445
O1 Ge2 3.362(5) no .
O1 Ge2b 3.471(7) no .
O1 Ge2a 3.074(4) no .
O1 F16 3.140(3) no .
O1 F18 3.098(3) no .
O1 O3 2.601(4) no .
O1 C28 3.575(5) no .
O1 C30 3.432(5) no .
O2 Ge2 3.257(5) no .
O2 Ge2b 3.109(8) no .
O2 Ge2a 3.541(4) no .
O2 F22 3.223(4) no .
O2 F23 3.026(4) no .
O2 O4 2.763(4) no .
O2 C40 3.465(5) no .
O3 Ge1 3.344(5) no .
O3 Ge1b 3.482(13) no .
O3 Ge1a 3.063(5) no .
O3 F5 3.298(4) no .
O3 F6 2.898(3) no .
O3 O1 2.601(4) no .
O3 C8 3.565(5) no .
O3 C10 3.407(5) no .
O4 Ge1 3.249(5) no .
O4 Ge1b 3.146(13) no .
O4 Ge1a 3.521(5) no .
O4 F11 3.291(4) no .
O4 F12 3.016(4) no .
O4 O2 2.763(4) no .
O4 C20 3.503(5) no .
C1 F23 3.567(5) no .
C3 F2 3.457(5) no 3_565
C6 F23 3.125(5) no .
C7 F3 3.597(6) no 3_565
C7 F12 3.258(5) no 4_454
C8 O3 3.565(5) no .
C10 F20 3.576(5) no 2_455
C10 O3 3.407(5) no .
C11 F16 3.480(4) no .
C11 C50 3.490(6) no 4_554
C13 F18 3.486(5) no 2_545
C15 F10 3.396(5) no 2_555
C16 F10 3.488(4) no 2_555
C16 F16 3.068(5) no .
C16 C50 3.538(6) no 4_554
C17 F18 3.240(6) no 2_545
C17 C37 3.372(6) no 1_655
C20 O4 3.503(5) no .
C21 F12 3.434(5) no .
C26 F12 3.099(5) no .
C27 F6 3.192(5) no 4_555
C27 F20 3.592(5) no 3_556
C27 C35 3.577(6) no 4_555
C28 O1 3.575(5) no .
C29 F14 3.394(6) no 3_566
C30 O1 3.432(5) no .
C31 F6 3.359(4) no .
C35 F19 3.381(4) no 2_455
C35 F20 3.321(5) no 2_455
C35 F24 3.424(4) no 2_455
C35 C27 3.577(6) no 4_454
C36 F6 2.918(5) no .
C36 F20 3.544(4) no 2_455
C37 F5 3.585(6) no 2_445
C37 C17 3.372(6) no 1_455
C40 O2 3.465(5) no .
C42 F13 3.584(6) no .
C42 F21 3.386(6) no .
C43 F13 3.522(7) no .
C43 F21 3.368(6) no .
C44 F19 3.399(6) no 3_556
C46 F4 3.585(5) no 2_445
C47 F4 3.209(5) no 2_445
C48 F7 3.360(7) no 4_455
C48 F22 3.456(6) no 2_455
C49 F9 3.316(7) no 2_455
C50 F1 3.209(6) no 4_455
C50 F7 3.292(6) no 4_455
C50 C11 3.490(6) no 4_455
C50 C16 3.538(6) no 4_455
Ge1 H6 3.0178 no .
Ge1 H16 3.1569 no .
Ge1b H2 2.79(5) no .
Ge1b H6 2.8956 no .
Ge1b H16 3.2893 no .
Ge1a H2a 2.79(3) no .
Ge1a H6 3.2873 no .
Ge1a H16 2.9071 no .
Ge2 H26 2.9934 no .
Ge2 H36 3.1561 no .
Ge2b H1 2.7936 no .
Ge2b H26 2.8994 no .
Ge2b H36 3.3050 no .
Ge2a H1a 2.7932 no .
Ge2a H26 3.2849 no .
Ge2a H36 2.8907 no .
F1 H2 3.53(17) no .
F1 H3 3.3523 no .
F1 H16 2.8840 no .
F2 H3 2.5074 no .
F3 H2 2.84(14) no .
F3 H16 3.1700 no .
F4 H3 2.5391 no .
F5 H2 2.48(12) no .
F6 H2 2.5(2) no .
F7 H2a 3.44(12) no .
F7 H6 2.8357 no .
F7 H13 3.3838 no .
F8 H13 2.4495 no .
F9 H2a 2.80(9) no .
F9 H6 3.3188 no .
F10 H2a 3.60(11) no .
F10 H13 2.5788 no .
F11 H2a 2.38(6) no .
F12 H2a 2.52(10) no .
F13 H1 3.4425 no .
F13 H23 3.5354 no .
F13 H36 2.7725 no .
F14 H23 2.4498 no .
F15 H1 2.9230 no .
F15 H36 3.4044 no .
F16 H1 2.6881 no .
F16 H23 3.5550 no .
F17 H23 2.5252 no .
F18 H1 2.3711 no .
F19 H1a 3.0070 no .
F19 H26 3.2985 no .
F20 H33 2.4937 no .
F21 H1a 3.4760 no .
F21 H26 2.7886 no .
F22 H1a 2.2423 no .
F23 H1a 2.3983 no .
F23 H33 3.4773 no .
F24 H1a 3.4563 no .
F24 H33 2.4656 no .
O1 H16 2.5209 no .
O2 H6 2.5278 no .
O3 H36 2.5881 no .
O4 H26 2.5237 no .
N1 H42 3.4299 no .
N1 H46 3.4117 no .
C1 H2 3.30(9) no .
C1 H3 3.2621 no .
C1 H2a 3.45(5) no .
C1 H5 3.2447 no .
C2 H2 3.06(10) no .
C2 H6 3.2330 no .
C3 H5 3.2210 no .
C3 H7a 2.5705 no .
C3 H7b 3.0593 no .
C3 H7c 3.1859 no .
C4 H6 3.2542 no .
C5 H3 3.2231 no .
C5 H7a 3.2881 no .
C5 H7b 2.8259 no .
C5 H7c 2.6961 no .
C6 H2a 3.54(8) no .
C7 H3 2.6688 no .
C7 H5 2.6591 no .
C8 H3 2.7575 no .
C8 H16 3.4316 no .
C9 H2 2.83(13) no .
C9 H3 2.9702 no .
C9 H16 3.3091 no .
C10 H2 2.33(16) no .
C10 H3 3.1131 no .
C11 H2 3.43(17) no .
C11 H2a 3.27(10) no .
C11 H13 3.2511 no .
C11 H15 3.2433 no .
C12 H2a 3.03(13) no .
C12 H16 3.2356 no .
C13 H15 3.2348 no .
C13 H17a 3.3079 no .
C13 H17b 2.7574 no .
C13 H17c 2.7957 no .
C14 H16 3.2490 no .
C15 H13 3.2372 no .
C15 H17a 2.5522 no .
C15 H17b 3.1446 no .
C15 H17c 3.1073 no .
C16 H2 3.5(2) no .
C17 H13 2.6895 no .
C17 H15 2.6561 no .
C18 H6 3.4657 no .
C18 H13 2.7517 no .
C19 H2a 2.78(12) no .
C19 H6 3.3749 no .
C19 H13 2.9390 no .
C20 H2a 2.28(11) no .
C20 H13 3.1214 no .
C21 H1 3.2800 no .
C21 H1a 3.5167 no .
C21 H23 3.2588 no .
C21 H25 3.2455 no .
C22 H1 3.0549 no .
C22 H26 3.2366 no .
C23 H25 3.2158 no .
C23 H27a 2.9472 no .
C23 H27b 3.2314 no .
C23 H27c 2.5840 no .
C24 H26 3.2477 no .
C25 H23 3.2170 no .
C25 H27a 2.9361 no .
C25 H27b 2.6382 no .
C25 H27c 3.2611 no .
C27 H23 2.6418 no .
C27 H25 2.6744 no .
C28 H23 2.7191 no .
C28 H36 3.5354 no .
C29 H1 2.8697 no .
C29 H23 2.9882 no .
C29 H36 3.3996 no .
C30 H1 2.3685 no .
C30 H23 3.0264 no .
C31 H1 3.4448 no .
C31 H1a 3.1589 no .
C31 H33 3.2698 no .
C31 H35 3.2424 no .
C32 H1a 2.8743 no .
C32 H36 3.2356 no .
C33 H35 3.2317 no .
C33 H37a 2.7180 no .
C33 H37b 2.7765 no .
C33 H37c 3.2886 no .
C34 H36 3.2511 no .
C35 H33 3.2359 no .
C35 H37a 3.1702 no .
C35 H37b 3.0964 no .
C35 H37c 2.5735 no .
C36 H1 3.5402 no .
C37 H33 2.6577 no .
C37 H35 2.6779 no .
C38 H26 3.4865 no .
C38 H33 2.7353 no .
C39 H1a 2.8542 no .
C39 H26 3.3489 no .
C39 H33 3.0423 no .
C40 H1a 2.1310 no .
C40 H33 2.9868 no .
C41 H43 3.2450 no .
C41 H45 3.2348 no .
C41 H48a 2.6974 no .
C41 H48c 3.2207 no .
C41 H50b 2.7446 no .
C41 H50c 3.3239 no .
C42 H44 3.2182 no .
C42 H46 3.2191 no .
C42 H47a 3.2113 no .
C42 H47b 2.5662 no .
C42 H48a 2.8191 no .
C42 H48c 3.2336 no .
C43 H45 3.2233 no .
C44 H42 3.2120 no .
C44 H46 3.2370 no .
C45 H43 3.2279 no .
C46 H42 3.2155 no .
C46 H44 3.2378 no .
C46 H47a 2.6044 no .
C46 H47b 3.2384 no .
C46 H48a 3.5958 no .
C46 H50b 2.7620 no .
C46 H50c 3.3523 no .
C47 H42 2.6325 no .
C47 H46 2.6700 no .
C47 H48a 2.6942 no .
C47 H48b 3.3087 no .
C47 H48c 2.6342 no .
C47 H49a 2.6490 no .
C47 H49b 3.2783 no .
C47 H49c 2.5792 no .
C47 H50a 3.3060 no .
C47 H50b 2.6790 no .
C47 H50c 2.6419 no .
C48 H42 3.0921 no .
C48 H47a 3.3055 no .
C48 H47b 2.6890 no .
C48 H49a 2.5722 no .
C48 H49b 2.6335 no .
C48 H49c 3.2561 no .
C48 H50a 2.6084 no .
C48 H50b 2.6119 no .
C48 H50c 3.2606 no .
C49 H47a 2.6206 no .
C49 H47b 2.5766 no .
C49 H48a 3.2569 no .
C49 H48b 2.5807 no .
C49 H48c 2.6239 no .
C49 H50a 2.5853 no .
C49 H50b 3.2521 no .
C49 H50c 2.6057 no .
C50 H46 3.0487 no .
C50 H47a 2.6439 no .
C50 H47b 3.2988 no .
C50 H48a 2.6026 no .
C50 H48b 2.6208 no .
C50 H48c 3.2591 no .
C50 H49a 3.2489 no .
C50 H49b 2.5592 no .
C50 H49c 2.6367 no .
H1 H36 2.9921 no .
H1a H26 3.0892 no .
H2 H16 2.9053 no .
H3 H7a 2.3736 no .
H3 H7b 3.2131 no .
H3 H7c 3.4016 no .
H2a H6 2.9510 no .
H5 H6 2.3056 no .
H5 H7a 3.5581 no .
H5 H7b 2.8239 no .
H5 H7c 2.5902 no .
H13 H17a 3.5958 no .
H13 H17b 2.7091 no .
H13 H17c 2.7628 no .
H15 H16 2.3003 no .
H15 H17a 2.3395 no .
H15 H17b 3.3348 no .
H15 H17c 3.2684 no .
H23 H27a 3.0293 no .
H23 H27b 3.4717 no .
H23 H27c 2.4048 no .
H25 H26 2.3030 no .
H25 H27a 3.0108 no .
H25 H27b 2.4863 no .
H25 H27c 3.5226 no .
H33 H37a 2.6271 no .
H33 H37b 2.7712 no .
H33 H37c 3.5650 no .
H35 H36 2.3052 no .
H35 H37a 3.3598 no .
H35 H37b 3.2839 no .
H35 H37c 2.3732 no .
H42 H43 2.3014 no .
H42 H47a 3.4550 no .
H42 H47b 2.3891 no .
H42 H48a 2.7713 no .
H42 H48c 2.7739 no .
H43 H44 2.3089 no .
H44 H45 2.3124 no .
H45 H46 2.3075 no .
H46 H47a 2.4623 no .
H46 H47b 3.5092 no .
H46 H50b 2.6012 no .
H46 H50c 2.8538 no .
H47a H48a 3.5598 no .
H47a H48c 3.5178 no .
H47a H49a 2.9502 no .
H47a H49b 3.4798 no .
H47a H49c 2.3896 no .
H47a H50a 3.5119 no .
H47a H50b 2.9443 no .
H47a H50c 2.4430 no .
H47b H48a 3.0263 no .
H47b H48b 3.5386 no .
H47b H48c 2.4825 no .
H47b H49a 2.4190 no .
H47b H49b 3.4792 no .
H47b H49c 2.7810 no .
H47b H50b 3.5659 no .
H47b H50c 3.4988 no .
H48a H49a 3.4670 no .
H48a H49b 3.4928 no .
H48a H50a 2.8737 no .
H48a H50b 2.4200 no .
H48a H50c 3.4824 no .
H48b H49a 2.8008 no .
H48b H49b 2.4271 no .
H48b H49c 3.4769 no .
H48b H50a 2.4358 no .
H48b H50b 2.9061 no .
H48b H50c 3.4943 no .
H48c H49a 2.4077 no .
H48c H49b 2.9553 no .
H48c H49c 3.4802 no .
H48c H50a 3.4891 no .
H48c H50b 3.4828 no .
H49a H50a 3.4449 no .
H49a H50c 3.4977 no .
H49b H50a 2.3570 no .
H49b H50b 3.4425 no .
H49b H50c 2.8310 no .
H49c H50a 2.9157 no .
H49c H50b 3.5108 no .
H49c H50c 2.4624 no .
F1 H3 3.0391 no 3_565
F1 H7a 3.2150 no 3_565
F1 H46 3.1010 no 4_554
F1 H50b 3.2113 no 4_554
F1 H50c 2.4399 no 4_554
F2 H3 3.1006 no 3_565
F2 H7a 3.5493 no 3_565
F2 H47a 2.9466 no 2_455
F2 H49c 3.1402 no 2_455
F2 H50c 3.1210 no 2_455
F3 H7a 2.9250 no 3_565
F3 H7c 3.4604 no 3_565
F3 H13 3.5685 no 2_555
F3 H17c 2.9746 no 2_555
F4 H27a 3.3333 no 4_454
F4 H27b 3.5581 no 4_454
F4 H46 3.2535 no 2_455
F4 H47a 2.3836 no 2_455
F4 H47b 3.4046 no 2_455
F5 H1 2.6983 no .
F5 H17c 3.1302 no 2_555
F5 H33 3.2360 no 2_455
F5 H37a 2.7044 no 2_455
F5 H47a 3.3474 no 2_455
F6 H1 2.5311 no .
F6 H27a 2.6804 no 4_454
F6 H27b 2.8798 no 4_454
F6 H36 2.5399 no .
F7 H48b 2.5211 no 4_554
F7 H49b 3.2129 no 4_554
F7 H50a 2.4201 no 4_554
F8 H5 2.8773 no 3_555
F8 H48b 3.5377 no 4_554
F9 H48b 3.1290 no 2_445
F9 H49a 3.3072 no 2_445
F9 H49b 2.5248 no 2_445
F10 H7a 3.3567 no 4_555
F10 H15 2.7200 no 2_545
F10 H16 2.9137 no 2_545
F10 H45 3.5301 no 3_556
F11 H1a 2.7919 no .
F11 H15 2.8940 no 2_545
F11 H45 3.0058 no 3_556
F11 H49a 3.5636 no 2_445
F12 H1a 2.8170 no .
F12 H7a 2.9804 no 4_555
F12 H7b 2.7730 no 4_555
F12 H7c 3.5536 no 4_555
F12 H26 2.7265 no .
F12 H45 2.7675 no 3_556
F13 H42 3.0203 no .
F13 H43 2.9055 no .
F15 H17b 3.5074 no 2_555
F15 H37b 3.5842 no 2_455
F16 H2 2.77(18) no .
F16 H5 3.0815 no 4_555
F16 H7b 3.2012 no 4_555
F16 H7c 3.4686 no 4_555
F16 H16 2.6302 no .
F17 H5 3.1561 no 4_555
F17 H13 3.2963 no 2_555
F18 H2 2.49(11) no .
F18 H13 2.6906 no 2_555
F18 H16 3.5734 no .
F18 H17b 2.9047 no 2_555
F18 H17c 2.8050 no 2_555
F19 H27b 3.0774 no 3_556
F19 H35 2.6915 no 2_445
F19 H37c 2.9920 no 2_445
F19 H44 2.5331 no 3_556
F19 H45 3.5794 no 3_556
F20 H27b 2.6640 no 3_556
F20 H35 2.8211 no 2_445
F20 H36 3.2361 no 2_445
F21 H25 3.2032 no 3_556
F21 H43 3.5897 no .
F21 H44 3.5300 no 3_556
F22 H2a 2.56(9) no .
F22 H35 2.7556 no 2_445
F22 H37c 3.4985 no 2_445
F22 H48b 3.3229 no 2_445
F22 H48c 2.7519 no 2_445
F22 H49a 3.1326 no 2_445
F23 H2a 2.67(12) no .
F23 H6 2.6325 no .
F23 H23 3.5944 no 4_454
F23 H27a 3.5943 no 4_454
F23 H27c 3.1523 no 4_454
F24 H35 2.6939 no 2_445
F24 H36 3.0999 no 2_445
F24 H48c 3.1866 no 2_445
O1 H1 1.8349 no .
O2 H1a 2.0261 no .
O3 H2 1.86(16) no .
O4 H2a 2.04(13) no .
C1 H27a 2.9956 no 4_454
C1 H50a 3.1330 no 4_554
C1 H50c 3.4248 no 4_554
C2 H27a 2.9099 no 4_454
C2 H50c 3.3229 no 4_554
C3 H27a 3.0167 no 4_454
C3 H50c 3.5735 no 4_554
C4 H27a 3.1905 no 4_454
C5 H27a 3.2450 no 4_454
C5 H49b 3.3966 no 4_554
C6 H27a 3.1573 no 4_454
C6 H50a 3.1517 no 4_554
C8 H1 2.7862 no .
C9 H3 3.5854 no 3_565
C9 H7a 3.4823 no 3_565
C9 H50c 3.5876 no 4_554
C10 H1 2.7666 no .
C10 H27a 3.3791 no 4_454
C10 H47a 3.3980 no 2_455
C11 H50a 3.0912 no 4_554
C11 H50b 3.1291 no 4_554
C12 H50a 3.1150 no 4_554
C12 H50b 3.3015 no 4_554
C13 H7c 3.5649 no 4_555
C13 H50a 3.5615 no 4_554
C13 H50b 3.2886 no 4_554
C14 H7c 3.4076 no 4_555
C14 H50b 3.0733 no 4_554
C15 H7c 3.3697 no 4_555
C15 H50b 2.8804 no 4_554
C16 H7c 3.5317 no 4_555
C16 H50a 3.5175 no 4_554
C16 H50b 2.9100 no 4_554
C17 H37a 3.0584 no 1_655
C17 H37b 3.1715 no 1_655
C17 H37c 3.3294 no 1_655
C18 H1a 3.0053 no .
C19 H48b 3.5806 no 4_554
C19 H50a 3.5024 no 4_554
C20 H1a 3.0040 no .
C20 H15 3.3712 no 2_545
C20 H45 3.3268 no 3_556
C21 H7b 3.2238 no 4_555
C21 H43 3.1080 no .
C22 H7b 3.4018 no 4_555
C22 H43 3.1104 no .
C23 H7b 3.4575 no 4_555
C23 H43 3.2153 no .
C24 H7b 3.3551 no 4_555
C24 H43 3.3046 no .
C25 H7b 3.1693 no 4_555
C25 H43 3.2595 no .
C25 H45 3.5708 no 3_556
C26 H7b 3.0991 no 4_555
C26 H43 3.1700 no .
C26 H45 3.3041 no 3_556
C28 H2 2.81(11) no .
C30 H2 2.79(12) no .
C30 H13 3.4544 no 2_555
C31 H27c 3.4479 no 4_454
C31 H42 3.2281 no .
C32 H27c 3.2697 no 4_454
C33 H27c 3.0254 no 4_454
C33 H47b 3.2222 no .
C34 H27b 3.4125 no 4_454
C34 H27c 2.9585 no 4_454
C34 H47b 2.7321 no .
C35 H27b 3.1008 no 4_454
C35 H27c 3.1998 no 4_454
C35 H42 3.1611 no .
C35 H47b 2.9952 no .
C35 H48c 3.3980 no .
C36 H27b 3.3754 no 4_454
C36 H27c 3.4283 no 4_454
C36 H42 2.9311 no .
C37 H17a 2.8626 no 1_455
C37 H17b 3.5966 no 1_455
C37 H17c 3.1594 no 1_455
C37 H27c 3.5857 no 4_454
C37 H47b 3.0722 no .
C37 H49a 3.0837 no .
C38 H2a 2.94(14) no .
C39 H27b 3.3315 no 3_556
C39 H35 3.1999 no 2_445
C39 H44 3.5911 no 3_556
C40 H2a 2.82(13) no .
C40 H35 3.1754 no 2_445
C40 H48c 3.4889 no 2_445
C44 H17a 3.3879 no 4_455
C45 H15 3.3891 no 4_455
C45 H17a 3.4879 no 4_455
C45 H25 3.2400 no 3_556
C45 H26 3.2316 no 3_556
C46 H25 3.5517 no 3_556
C47 H37a 3.4717 no .
C49 H37a 3.4626 no .
C49 H37c 3.4424 no .
H1 F5 2.6983 no .
H1 F6 2.5311 no .
H1 O1 1.8349 no .
H1 C8 2.7862 no .
H1 C10 2.7666 no .
H1a F11 2.7919 no .
H1a F12 2.8170 no .
H1a O2 2.0261 no .
H1a C18 3.0053 no .
H1a C20 3.0040 no .
H2 F16 2.77(18) no .
H2 F18 2.49(11) no .
H2 O3 1.86(16) no .
H2 C28 2.81(11) no .
H2 C30 2.79(12) no .
H3 F1 3.0391 no 3_565
H3 F2 3.1006 no 3_565
H3 C9 3.5854 no 3_565
H3 H27a 3.5050 no 4_454
H3 H46 3.1675 no 2_455
H2a F22 2.56(9) no .
H2a F23 2.67(12) no .
H2a O4 2.04(13) no .
H2a C38 2.94(14) no .
H2a C40 2.82(13) no .
H5 F8 2.8773 no 3_555
H5 F16 3.0815 no 4_454
H5 F17 3.1561 no 4_454
H5 H49b 3.3624 no 4_554
H6 F23 2.6325 no .
H6 H50a 3.3039 no 4_554
H7a F1 3.2150 no 3_565
H7a F2 3.5493 no 3_565
H7a F3 2.9250 no 3_565
H7a F10 3.3567 no 4_454
H7a F12 2.9804 no 4_454
H7a C9 3.4823 no 3_565
H7a H46 3.5046 no 2_455
H7b F12 2.7730 no 4_454
H7b F16 3.2012 no 4_454
H7b C21 3.2238 no 4_454
H7b C22 3.4018 no 4_454
H7b C23 3.4575 no 4_454
H7b C24 3.3551 no 4_454
H7b C25 3.1693 no 4_454
H7b C26 3.0991 no 4_454
H7b H26 3.4993 no 4_454
H7c F3 3.4604 no 3_565
H7c F12 3.5536 no 4_454
H7c F16 3.4686 no 4_454
H7c C13 3.5649 no 4_454
H7c C14 3.4076 no 4_454
H7c C15 3.3697 no 4_454
H7c C16 3.5317 no 4_454
H7c H49c 3.5020 no 4_554
H13 F3 3.5685 no 2_545
H13 F17 3.2963 no 2_545
H13 F18 2.6906 no 2_545
H13 C30 3.4544 no 2_545
H15 F10 2.7200 no 2_555
H15 F11 2.8940 no 2_555
H15 C20 3.3712 no 2_555
H15 C45 3.3891 no 4_554
H15 H45 3.1688 no 4_554
H15 H46 3.5600 no 4_554
H15 H50b 3.2995 no 4_554
H16 F10 2.9137 no 2_555
H16 F16 2.6302 no .
H16 F18 3.5734 no .
H16 H50b 3.3401 no 4_554
H17a C37 2.8626 no 1_655
H17a C44 3.3879 no 4_554
H17a C45 3.4879 no 4_554
H17a H37a 2.7688 no 1_655
H17a H37b 2.7198 no 1_655
H17a H37c 2.6102 no 1_655
H17a H44 3.4607 no 4_554
H17b F15 3.5074 no 2_545
H17b F18 2.9047 no 2_545
H17b C37 3.5966 no 1_655
H17b H37a 3.3761 no 1_655
H17b H37b 3.1465 no 1_655
H17b H48a 3.1690 no 4_554
H17c F3 2.9746 no 2_545
H17c F5 3.1302 no 2_545
H17c F18 2.8050 no 2_545
H17c C37 3.1594 no 1_655
H17c H37a 2.5939 no 1_655
H17c H37b 3.1316 no 1_655
H17c H37c 3.2656 no 1_655
H23 F23 3.5944 no 4_555
H25 F21 3.2032 no 3_556
H25 C45 3.2400 no 3_556
H25 C46 3.5517 no 3_556
H25 H44 3.5751 no .
H25 H45 3.1615 no 3_556
H26 F12 2.7265 no .
H26 C45 3.2316 no 3_556
H26 H7b 3.4993 no 4_555
H26 H44 3.4534 no 3_556
H26 H45 2.6388 no 3_556
H27a F4 3.3333 no 4_555
H27a F6 2.6804 no 4_555
H27a F23 3.5943 no 4_555
H27a C1 2.9956 no 4_555
H27a C2 2.9099 no 4_555
H27a C3 3.0167 no 4_555
H27a C4 3.1905 no 4_555
H27a C5 3.2450 no 4_555
H27a C6 3.1573 no 4_555
H27a C10 3.3791 no 4_555
H27a H3 3.5050 no 4_555
H27b F4 3.5581 no 4_555
H27b F6 2.8798 no 4_555
H27b F19 3.0774 no 3_556
H27b F20 2.6640 no 3_556
H27b C34 3.4125 no 4_555
H27b C35 3.1008 no 4_555
H27b C36 3.3754 no 4_555
H27b C39 3.3315 no 3_556
H27b H35 3.2414 no 4_555
H27c F23 3.1523 no 4_555
H27c C31 3.4479 no 4_555
H27c C32 3.2697 no 4_555
H27c C33 3.0254 no 4_555
H27c C34 2.9585 no 4_555
H27c C35 3.1998 no 4_555
H27c C36 3.4283 no 4_555
H27c C37 3.5857 no 4_555
H27c H33 3.4424 no 4_555
H27c H37b 3.1908 no 4_555
H33 F5 3.2360 no 2_445
H33 H27c 3.4424 no 4_454
H33 H47b 3.5479 no .
H35 F19 2.6915 no 2_455
H35 F20 2.8211 no 2_455
H35 F22 2.7556 no 2_455
H35 F24 2.6939 no 2_455
H35 C39 3.1999 no 2_455
H35 C40 3.1754 no 2_455
H35 H27b 3.2414 no 4_454
H35 H42 3.4812 no .
H35 H47b 3.1848 no .
H35 H48c 2.9744 no .
H35 H49a 3.3985 no .
H36 F6 2.5399 no .
H36 F20 3.2361 no 2_455
H36 F24 3.0999 no 2_455
H36 H42 3.1423 no .
H37a F5 2.7044 no 2_445
H37a C17 3.0584 no 1_455
H37a C47 3.4717 no .
H37a C49 3.4626 no .
H37a H17a 2.7688 no 1_455
H37a H17b 3.3761 no 1_455
H37a H17c 2.5939 no 1_455
H37a H47a 3.3591 no .
H37a H47b 2.7571 no .
H37a H49a 2.8686 no .
H37a H49c 3.2530 no .
H37b F15 3.5842 no 2_445
H37b C17 3.1715 no 1_455
H37b H17a 2.7198 no 1_455
H37b H17b 3.1465 no 1_455
H37b H17c 3.1316 no 1_455
H37b H27c 3.1908 no 4_454
H37b H44 3.3133 no 4_454
H37c F19 2.9920 no 2_455
H37c F22 3.4985 no 2_455
H37c C17 3.3294 no 1_455
H37c C49 3.4424 no .
H37c H17a 2.6102 no 1_455
H37c H17c 3.2656 no 1_455
H37c H44 3.3717 no 4_454
H37c H47b 3.1964 no .
H37c H49a 2.5557 no .
H37c H49c 3.5981 no .
H42 F13 3.0203 no .
H42 C31 3.2281 no .
H42 C35 3.1611 no .
H42 C36 2.9311 no .
H42 H35 3.4812 no .
H42 H36 3.1423 no .
H43 F13 2.9055 no .
H43 F21 3.5897 no .
H43 C21 3.1080 no .
H43 C22 3.1104 no .
H43 C23 3.2153 no .
H43 C24 3.3046 no .
H43 C25 3.2595 no .
H43 C26 3.1700 no .
H44 F19 2.5331 no 3_556
H44 F21 3.5300 no 3_556
H44 C39 3.5911 no 3_556
H44 H17a 3.4607 no 4_455
H44 H25 3.5751 no .
H44 H26 3.4534 no 3_556
H44 H37b 3.3133 no 4_555
H44 H37c 3.3717 no 4_555
H45 F10 3.5301 no 3_556
H45 F11 3.0058 no 3_556
H45 F12 2.7675 no 3_556
H45 F19 3.5794 no 3_556
H45 C20 3.3268 no 3_556
H45 C25 3.5708 no 3_556
H45 C26 3.3041 no 3_556
H45 H15 3.1688 no 4_455
H45 H25 3.1615 no 3_556
H45 H26 2.6388 no 3_556
H46 F1 3.1010 no 4_455
H46 F4 3.2535 no 2_445
H46 H3 3.1675 no 2_445
H46 H7a 3.5046 no 2_445
H46 H15 3.5600 no 4_455
H47a F2 2.9466 no 2_445
H47a F4 2.3836 no 2_445
H47a F5 3.3474 no 2_445
H47a C10 3.3980 no 2_445
H47a H37a 3.3591 no .
H47b F4 3.4046 no 2_445
H47b C33 3.2222 no .
H47b C34 2.7321 no .
H47b C35 2.9952 no .
H47b C37 3.0722 no .
H47b H33 3.5479 no .
H47b H35 3.1848 no .
H47b H37a 2.7571 no .
H47b H37c 3.1964 no .
H48a H17b 3.1690 no 4_455
H48b F7 2.5211 no 4_455
H48b F8 3.5377 no 4_455
H48b F9 3.1290 no 2_455
H48b F22 3.3229 no 2_455
H48b C19 3.5806 no 4_455
H48c F22 2.7519 no 2_455
H48c F24 3.1866 no 2_455
H48c C35 3.3980 no .
H48c C40 3.4889 no 2_455
H48c H35 2.9744 no .
H49a F9 3.3072 no 2_455
H49a F11 3.5636 no 2_455
H49a F22 3.1326 no 2_455
H49a C37 3.0837 no .
H49a H35 3.3985 no .
H49a H37a 2.8686 no .
H49a H37c 2.5557 no .
H49b F7 3.2129 no 4_455
H49b F9 2.5248 no 2_455
H49b C5 3.3966 no 4_455
H49b H5 3.3624 no 4_455
H49c F2 3.1402 no 2_445
H49c H7c 3.5020 no 4_455
H49c H37a 3.2530 no .
H49c H37c 3.5981 no .
H50a F7 2.4201 no 4_455
H50a C1 3.1330 no 4_455
H50a C6 3.1517 no 4_455
H50a C11 3.0912 no 4_455
H50a C12 3.1150 no 4_455
H50a C13 3.5615 no 4_455
H50a C16 3.5175 no 4_455
H50a C19 3.5024 no 4_455
H50a H6 3.3039 no 4_455
H50b F1 3.2113 no 4_455
H50b C11 3.1291 no 4_455
H50b C12 3.3015 no 4_455
H50b C13 3.2886 no 4_455
H50b C14 3.0733 no 4_455
H50b C15 2.8804 no 4_455
H50b C16 2.9100 no 4_455
H50b H15 3.2995 no 4_455
H50b H16 3.3401 no 4_455
H50c F1 2.4399 no 4_455
H50c F2 3.1210 no 2_445
H50c C1 3.4248 no 4_455
H50c C2 3.3229 no 4_455
H50c C3 3.5735 no 4_455
H50c C9 3.5876 no 4_455

loop_
_geom_hbond_atom_site_label_D
_geom_hbond_atom_site_label_H
_geom_hbond_atom_site_label_A
_geom_hbond_distance_DA
_geom_hbond_distance_DH
_geom_hbond_distance_HA
_geom_hbond_angle_DHA
_geom_hbond_publ_flag
O1 H2 F5 2.830(4) 0.84(14) 2.48(12) 106(7) no
O1 H2 O3 2.601(4) 0.84(14) 1.86(16) 147(7) no
O2 H2a F11 2.809(3) 0.84(11) 2.38(6) 112(9) no
O2 H2a O4 2.763(4) 0.84(11) 2.04(13) 144(4) no
O3 H1 F6 2.898(3) 0.841 2.531 107.6 no
O3 H1 F18 2.736(4) 0.841 2.371 106.9 no
O3 H1 O1 2.601(4) 0.841 1.835 150.8 no
O4 H1a F22 2.720(3) 0.841 2.242 116.2 no
O4 H1a F23 2.832(3) 0.841 2.398 112.8 no
O4 H1a O2 2.763(4) 0.841 2.026 145.9 no

loop_
_geom_torsion_atom_site_label_1
_geom_torsion_atom_site_label_2
_geom_torsion_atom_site_label_3
_geom_torsion_atom_site_label_4
_geom_torsion
_geom_torsion_publ_flag
O1 Ge1 C1 C2 1.6(3) no
O1 Ge1 C1 C6 178.0(3) no
C1 Ge1 O1 C8 2.5(2) no
O1 Ge1 C11 C12 -173.2(2) no
O1 Ge1 C11 C16 1.0(3) no
C11 Ge1 O1 C8 117.7(2) no
O2 Ge1 C1 C2 -172.8(3) no
O2 Ge1 C1 C6 3.5(4) no
C1 Ge1 O2 C18 119.3(2) no
O2 Ge1 C11 C12 1.4(2) no
O2 Ge1 C11 C16 175.6(3) no
C11 Ge1 O2 C18 4.8(2) no
C1 Ge1 C11 C12 -95.1(3) no
C1 Ge1 C11 C16 79.2(4) no
C11 Ge1 C1 C2 -83.9(3) no
C11 Ge1 C1 C6 92.4(3) no
O2 Ge1b C1 C2 -171.9(4) no
O2 Ge1b C1 C6 4.5(8) no
C1 Ge1b O2 C18 118.4(5) no
O2 Ge1b C11 C12 1.9(6) no
O2 Ge1b C11 C16 175.3(3) no
C11 Ge1b O2 C18 4.3(6) no
C1 Ge1b C11 C12 -103.5(5) no
C1 Ge1b C11 C16 69.9(8) no
C11 Ge1b C1 C2 -75.3(7) no
C11 Ge1b C1 C6 101.1(5) no
O1 Ge1a C1 C2 1.0(3) no
O1 Ge1a C1 C6 177.5(4) no
C1 Ge1a O1 C8 3.1(3) no
O1 Ge1a C11 C12 -171.6(3) no
O1 Ge1a C11 C16 2.8(3) no
C11 Ge1a O1 C8 116.6(2) no
C1 Ge1a C11 C12 -75.0(4) no
C1 Ge1a C11 C16 99.4(3) no
C11 Ge1a C1 C2 -103.9(3) no
C11 Ge1a C1 C6 72.6(5) no
O3 Ge2 C21 C22 -0.3(3) no
O3 Ge2 C21 C26 177.4(3) no
C21 Ge2 O3 C28 3.1(3) no
O3 Ge2 C31 C32 179.9(2) no
O3 Ge2 C31 C36 0.1(3) no
C31 Ge2 O3 C28 122.2(2) no
O4 Ge2 C21 C22 -176.8(3) no
O4 Ge2 C21 C26 0.9(4) no
C21 Ge2 O4 C38 122.0(2) no
O4 Ge2 C31 C32 -3.8(3) no
O4 Ge2 C31 C36 176.4(3) no
C31 Ge2 O4 C38 3.4(3) no
C21 Ge2 C31 C32 -101.5(3) no
C21 Ge2 C31 C36 78.7(4) no
C31 Ge2 C21 C22 -86.6(4) no
C31 Ge2 C21 C26 91.0(4) no
O4 Ge2b C21 C22 -175.6(3) no
O4 Ge2b C21 C26 3.6(5) no
C21 Ge2b O4 C38 120.7(3) no
O4 Ge2b C31 C32 -5.2(3) no
O4 Ge2b C31 C36 175.9(3) no
C31 Ge2b O4 C38 5.1(4) no
C21 Ge2b C31 C32 -110.8(3) no
C21 Ge2b C31 C36 70.3(5) no
C31 Ge2b C21 C22 -78.3(5) no
C31 Ge2b C21 C26 100.9(4) no
O3 Ge2a C21 C22 -0.0(3) no
O3 Ge2a C21 C26 176.9(4) no
C21 Ge2a O3 C28 2.9(3) no
O3 Ge2a C31 C32 -179.4(2) no
O3 Ge2a C31 C36 1.9(3) no
C31 Ge2a O3 C28 120.8(2) no
C21 Ge2a C31 C32 -79.4(3) no
C21 Ge2a C31 C36 101.9(3) no
C31 Ge2a C21 C22 -109.1(3) no
C31 Ge2a C21 C26 67.8(5) no
Ge1 O1 C8 C2 -5.5(4) no
Ge1 O1 C8 C9 -127.4(2) no
Ge1 O1 C8 C10 115.0(2) no
Ge1a O1 C8 C2 -6.0(4) no
Ge1a O1 C8 C9 -127.8(3) no
Ge1a O1 C8 C10 114.5(3) no
Ge1 O2 C18 C12 -9.1(4) no
Ge1 O2 C18 C19 -130.7(2) no
Ge1 O2 C18 C20 111.3(3) no
Ge1b O2 C18 C12 -8.7(6) no
Ge1b O2 C18 C19 -130.3(5) no
Ge1b O2 C18 C20 111.7(5) no
Ge2 O3 C28 C22 -4.9(4) no
Ge2 O3 C28 C29 -125.8(2) no
Ge2 O3 C28 C30 115.9(3) no
Ge2a O3 C28 C22 -4.8(4) no
Ge2a O3 C28 C29 -125.7(3) no
Ge2a O3 C28 C30 116.0(3) no
Ge2 O4 C38 C32 -2.1(4) no
Ge2 O4 C38 C39 -121.8(3) no
Ge2 O4 C38 C40 119.3(3) no
Ge2b O4 C38 C32 -3.5(4) no
Ge2b O4 C38 C39 -123.2(3) no
Ge2b O4 C38 C40 117.9(3) no
C48 N1 C47 C41 58.0(5) no
C49 N1 C47 C41 177.1(4) no
C50 N1 C47 C41 -63.9(5) no
Ge1 C1 C2 C3 176.2(3) no
Ge1 C1 C2 C8 -5.3(5) no
Ge1 C1 C6 C5 -176.5(3) no
Ge1b C1 C2 C3 176.1(6) no
Ge1b C1 C2 C8 -5.4(7) no
Ge1b C1 C6 C5 -176.8(5) no
Ge1a C1 C2 C3 177.0(3) no
Ge1a C1 C2 C8 -4.5(4) no
Ge1a C1 C6 C5 -176.3(3) no
C2 C1 C6 C5 -0.2(6) no
C6 C1 C2 C3 -0.2(6) no
C6 C1 C2 C8 178.3(3) no
C1 C2 C3 C4 0.7(6) no
C1 C2 C8 O1 7.0(5) no
C1 C2 C8 C9 126.0(3) no
C1 C2 C8 C10 -112.5(4) no
C3 C2 C8 O1 -174.6(4) no
C3 C2 C8 C9 -55.6(5) no
C3 C2 C8 C10 66.0(5) no
C8 C2 C3 C4 -177.7(3) no
C2 C3 C4 C5 -0.7(6) no
C2 C3 C4 C7 178.1(3) no
C3 C4 C5 C6 0.3(6) no
C7 C4 C5 C6 -178.5(4) no
C4 C5 C6 C1 0.2(6) no
O1 C8 C9 F1 72.2(4) no
O1 C8 C9 F2 -167.9(3) no
O1 C8 C9 F3 -47.4(4) no
O1 C8 C10 F4 -175.8(3) no
O1 C8 C10 F5 63.5(4) no
O1 C8 C10 F6 -56.5(3) no
C2 C8 C9 F1 -48.9(4) no
C2 C8 C9 F2 71.0(4) no
C2 C8 C9 F3 -168.5(3) no
C2 C8 C10 F4 -54.9(4) no
C2 C8 C10 F5 -175.6(3) no
C2 C8 C10 F6 64.4(4) no
C9 C8 C10 F4 68.1(4) no
C9 C8 C10 F5 -52.6(4) no
C9 C8 C10 F6 -172.6(3) no
C10 C8 C9 F1 -170.9(3) no
C10 C8 C9 F2 -51.0(4) no
C10 C8 C9 F3 69.6(4) no
Ge1 C11 C12 C13 174.7(2) no
Ge1 C11 C12 C18 -6.6(4) no
Ge1 C11 C16 C15 -173.4(3) no
Ge1b C11 C12 C13 174.5(4) no
Ge1b C11 C12 C18 -6.9(5) no
Ge1b C11 C16 C15 -172.2(6) no
Ge1a C11 C12 C13 174.1(2) no
Ge1a C11 C12 C18 -7.2(5) no
Ge1a C11 C16 C15 -174.2(2) no
C12 C11 C16 C15 0.6(5) no
C16 C11 C12 C13 -0.2(5) no
C16 C11 C12 C18 178.5(3) no
C11 C12 C13 C14 -1.0(6) no
C11 C12 C18 O2 10.4(4) no
C11 C12 C18 C19 128.9(3) no
C11 C12 C18 C20 -110.3(3) no
C13 C12 C18 O2 -171.0(3) no
C13 C12 C18 C19 -52.5(4) no
C13 C12 C18 C20 68.3(5) no
C18 C12 C13 C14 -179.5(3) no
C12 C13 C14 C15 1.7(6) no
C12 C13 C14 C17 -178.5(3) no
C13 C14 C15 C16 -1.4(6) no
C17 C14 C15 C16 178.9(4) no
C14 C15 C16 C11 0.2(6) no
O2 C18 C19 F7 66.9(4) no
O2 C18 C19 F8 -172.4(3) no
O2 C18 C19 F9 -51.1(4) no
O2 C18 C20 F10 -179.2(3) no
O2 C18 C20 F11 59.0(4) no
O2 C18 C20 F12 -59.7(4) no
C12 C18 C19 F7 -54.3(4) no
C12 C18 C19 F8 66.4(4) no
C12 C18 C19 F9 -172.2(3) no
C12 C18 C20 F10 -57.7(4) no
C12 C18 C20 F11 -179.5(3) no
C12 C18 C20 F12 61.8(4) no
C19 C18 C20 F10 64.6(4) no
C19 C18 C20 F11 -57.2(4) no
C19 C18 C20 F12 -175.9(3) no
C20 C18 C19 F7 -175.1(3) no
C20 C18 C19 F8 -54.3(4) no
C20 C18 C19 F9 67.0(4) no
Ge2 C21 C22 C23 178.8(3) no
Ge2 C21 C22 C28 -2.4(5) no
Ge2 C21 C26 C25 -178.2(3) no
Ge2b C21 C22 C23 -179.8(4) no
Ge2b C21 C22 C28 -1.0(6) no
Ge2b C21 C26 C25 -179.7(4) no
Ge2a C21 C22 C23 178.6(3) no
Ge2a C21 C22 C28 -2.7(4) no
Ge2a C21 C26 C25 -177.1(3) no
C22 C21 C26 C25 -0.5(6) no
C26 C21 C22 C23 1.0(6) no
C26 C21 C22 C28 179.8(3) no
C21 C22 C23 C24 -0.6(6) no
C21 C22 C28 O3 4.9(5) no
C21 C22 C28 C29 122.0(4) no
C21 C22 C28 C30 -115.2(4) no
C23 C22 C28 O3 -176.4(4) no
C23 C22 C28 C29 -59.2(5) no
C23 C22 C28 C30 63.6(5) no
C28 C22 C23 C24 -179.3(3) no
C22 C23 C24 C25 -0.3(6) no
C22 C23 C24 C27 178.8(4) no
C23 C24 C25 C26 0.9(6) no
C27 C24 C25 C26 -178.2(4) no
C24 C25 C26 C21 -0.4(7) no
O3 C28 C29 F13 64.0(4) no
O3 C28 C29 F14 -176.7(3) no
O3 C28 C29 F15 -54.9(4) no
O3 C28 C30 F16 -68.7(4) no
O3 C28 C30 F17 171.8(3) no
O3 C28 C30 F18 50.8(4) no
C22 C28 C29 F13 -56.3(4) no
C22 C28 C29 F14 63.1(4) no
C22 C28 C29 F15 -175.1(3) no
C22 C28 C30 F16 52.6(4) no
C22 C28 C30 F17 -67.0(4) no
C22 C28 C30 F18 172.0(3) no
C29 C28 C30 F16 176.2(3) no
C29 C28 C30 F17 56.6(4) no
C29 C28 C30 F18 -64.4(4) no
C30 C28 C29 F13 -178.8(3) no
C30 C28 C29 F14 -59.5(4) no
C30 C28 C29 F15 62.3(4) no
Ge2 C31 C32 C33 -176.5(3) no
Ge2 C31 C32 C38 3.7(4) no
Ge2 C31 C36 C35 177.1(3) no
Ge2b C31 C32 C33 -175.8(3) no
Ge2b C31 C32 C38 4.4(4) no
Ge2b C31 C36 C35 176.1(4) no
Ge2a C31 C32 C33 -175.3(2) no
Ge2a C31 C32 C38 4.9(5) no
Ge2a C31 C36 C35 176.1(2) no
C32 C31 C36 C35 -2.7(5) no
C36 C31 C32 C33 3.3(5) no
C36 C31 C32 C38 -176.5(3) no
C31 C32 C33 C34 -0.3(6) no
C31 C32 C38 O4 -1.1(5) no
C31 C32 C38 C39 116.3(3) no
C31 C32 C38 C40 -120.8(3) no
C33 C32 C38 O4 179.1(3) no
C33 C32 C38 C39 -63.5(4) no
C33 C32 C38 C40 59.4(5) no
C38 C32 C33 C34 179.4(3) no
C32 C33 C34 C35 -3.3(6) no
C32 C33 C34 C37 174.5(3) no
C33 C34 C35 C36 4.0(6) no
C37 C34 C35 C36 -173.8(3) no
C34 C35 C36 C31 -1.0(6) no
O4 C38 C39 F19 -56.5(4) no
O4 C38 C39 F20 -177.4(3) no
O4 C38 C39 F21 62.5(4) no
O4 C38 C40 F22 51.1(4) no
O4 C38 C40 F23 -68.9(4) no
O4 C38 C40 F24 171.9(3) no
C32 C38 C39 F19 -177.0(3) no
C32 C38 C39 F20 62.1(4) no
C32 C38 C39 F21 -58.0(4) no
C32 C38 C40 F22 172.9(3) no
C32 C38 C40 F23 52.9(4) no
C32 C38 C40 F24 -66.3(4) no
C39 C38 C40 F22 -64.7(4) no
C39 C38 C40 F23 175.3(3) no
C39 C38 C40 F24 56.0(4) no
C40 C38 C39 F19 60.3(4) no
C40 C38 C39 F20 -60.6(4) no
C40 C38 C39 F21 179.3(3) no
C42 C41 C46 C45 2.0(7) no
C46 C41 C42 C43 -1.8(7) no
C42 C41 C47 N1 -94.1(5) no
C47 C41 C42 C43 -178.0(4) no
C46 C41 C47 N1 89.9(5) no
C47 C41 C46 C45 178.1(4) no
C41 C42 C43 C44 0.6(8) no
C42 C43 C44 C45 0.5(9) no
C43 C44 C45 C46 -0.3(9) no
C44 C45 C46 C41 -1.0(8) no
